data_7033927
loop_
_publ_author_name
'Wang, Chao'
'Lin, Shuang-Yan'
'Shi, Wei'
'Cheng, Peng'
'Tang, Jinkui'

_publ_section_title
;
 Exploiting verdazyl radicals to assemble 2p-3d-4f one-dimensional chains.
;
_journal_issue 12
_journal_name_full 'Dalton transactions (Cambridge, England : 2003)'
_journal_page_first 5364
_journal_page_last 5368
_journal_paper_doi 10.1039/c4dt03354j
_journal_volume 44
_journal_year 2015
_chemical_formula_sum 'C109 H98 Cu2 F60 N20 O24 Tb2'
_chemical_formula_weight 3656.99
_chemical_name_systematic
;
 ?
;
_space_group_crystal_system monoclinic
_space_group_IT_number 4
_space_group_name_Hall 'P 2yb'
_space_group_name_H-M_alt 'P 1 21 1'
_symmetry_space_group_name_Hall 'P 2yb'
_symmetry_space_group_name_H-M 'P 1 21 1'
_atom_sites_solution_hydrogens geom
_audit_creation_method SHELXL-2013
_audit_update_record
;
2014-12-24 deposited with the CCDC.
2015-02-04 downloaded from the CCDC.
;
_cell_angle_alpha 90
_cell_angle_beta 92.524(2)
_cell_angle_gamma 90
_cell_formula_units_Z 2
_cell_length_a 16.7525(3)
_cell_length_b 17.5540(3)
_cell_length_c 24.9087(5)
_cell_measurement_reflns_used 20709
_cell_measurement_temperature 173(2)
_cell_measurement_theta_max 28.6540
_cell_measurement_theta_min 3.3800
_cell_volume 7317.9(2)
_computing_cell_refinement CrysAlis
_computing_data_collection CrysAlis
_computing_data_reduction CrysAlis
_computing_molecular_graphics diamond
_computing_publication_material 'SHELXL-2013 (Sheldrick, 2013)'
_computing_structure_refinement 'SHELXL-2013 (Sheldrick, 2013)'
_computing_structure_solution 'SHELXL-2013 (Sheldrick, 2013)'
_diffrn_ambient_temperature 173(2)
_diffrn_measured_fraction_theta_full 0.998
_diffrn_measured_fraction_theta_max 0.870
_diffrn_measurement_device_type 'CCD area detector'
_diffrn_measurement_method 'phi and omega scans'
_diffrn_radiation_type MoK\a
_diffrn_radiation_wavelength 0.71073
_diffrn_reflns_av_R_equivalents 0.0359
_diffrn_reflns_av_unetI/netI 0.0751
_diffrn_reflns_Laue_measured_fraction_full 0.998
_diffrn_reflns_Laue_measured_fraction_max 0.870
_diffrn_reflns_limit_h_max 20
_diffrn_reflns_limit_h_min -22
_diffrn_reflns_limit_k_max 23
_diffrn_reflns_limit_k_min -21
_diffrn_reflns_limit_l_max 31
_diffrn_reflns_limit_l_min -33
_diffrn_reflns_number 45203
_diffrn_reflns_point_group_measured_fraction_full 0.998
_diffrn_reflns_point_group_measured_fraction_max 0.870
_diffrn_reflns_theta_full 25.242
_diffrn_reflns_theta_max 29.242
_diffrn_reflns_theta_min 2.873
_diffrn_source 'fine-focus sealed tube'
_exptl_absorpt_coefficient_mu 1.387
_exptl_absorpt_correction_T_max 0.847
_exptl_absorpt_correction_T_min 0.766
_exptl_absorpt_correction_type multi-scan
_exptl_absorpt_process_details sadabs
_exptl_crystal_colour brown
_exptl_crystal_density_diffrn 1.660
_exptl_crystal_description block
_exptl_crystal_F_000 3624
_exptl_crystal_size_max 0.240
_exptl_crystal_size_mid 0.160
_exptl_crystal_size_min 0.120
_refine_diff_density_max 1.287
_refine_diff_density_min -1.018
_refine_diff_density_rms 0.091
_refine_ls_abs_structure_details
;
 Refined as an inversion twin.
;
_refine_ls_abs_structure_Flack 0.644(7)
_refine_ls_extinction_method none
_refine_ls_goodness_of_fit_ref 1.034
_refine_ls_hydrogen_treatment constr
_refine_ls_matrix_type full
_refine_ls_number_parameters 2001
_refine_ls_number_reflns 29509
_refine_ls_number_restraints 115
_refine_ls_restrained_S_all 1.040
_refine_ls_R_factor_all 0.0533
_refine_ls_R_factor_gt 0.0454
_refine_ls_shift/su_max 0.008
_refine_ls_shift/su_mean 0.000
_refine_ls_structure_factor_coef Fsqd
_refine_ls_weighting_details
;
 w=1/[\s^2^(Fo^2^)+(0.0321P)^2^]
 where P=(Fo^2^+2Fc^2^)/3
;
_refine_ls_weighting_scheme calc
_refine_ls_wR_factor_gt 0.0894
_refine_ls_wR_factor_ref 0.0953
_reflns_Friedel_coverage 0.939
_reflns_Friedel_fraction_full 0.999
_reflns_Friedel_fraction_max 0.870
_reflns_number_gt 26542
_reflns_number_total 29509
_reflns_threshold_expression 'I > 2\s(I)'
_cod_data_source_file c4dt03354j2.cif
_cod_data_source_block P130611E-P
_cod_depositor_comments
;
The following automatic conversions were performed:

'_exptl_absorpt_correction_type' value 'multi_scan' changed to
'multi-scan' according to
/usr/data/users/saulius/crontab/automatic-downloads/rss-feeds/RSC/lib/dictionaries/cif_core.dic
dictionary named 'cif_core.dic' version 2.4.2 from 2011-04-26.

Automatic conversion script
Id: cif_fix_values 3008 2015-01-20 13:52:24Z robertas 

 Adding full bibliography for 7033926--7033928.cif.
;
_cod_database_code 7033927
_shelx_space_group_comment
;
The symmetry employed for this shelxl refinement is uniquely defined
by the following loop, which should always be used as a source of
symmetry information in preference to the above space-group names.
They are only intended as comments.
;
_shelx_estimated_absorpt_t_min 0.732
_shelx_estimated_absorpt_t_max 0.851
_shelxl_version_number 2013-2

loop_
_space_group_symop_operation_xyz
'x, y, z'
'-x, y+1/2, -z'

loop_
_atom_site_label
_atom_site_type_symbol
_atom_site_fract_x
_atom_site_fract_y
_atom_site_fract_z
_atom_site_U_iso_or_equiv
_atom_site_adp_type
_atom_site_occupancy
_atom_site_site_symmetry_order
_atom_site_calc_flag
_atom_site_refinement_flags_posn
_atom_site_refinement_flags_adp
_atom_site_refinement_flags_occupancy
_atom_site_disorder_assembly
_atom_site_disorder_group
C1 C 0.7818(5) 1.3362(7) 0.0704(3) 0.052(3) Uani 1 1 d . . . . .
C2 C 0.7630(4) 1.3209(4) 0.1299(3) 0.0306(18) Uani 1 1 d . . . . .
C3 C 0.6953(4) 1.2771(5) 0.1390(3) 0.0296(17) Uani 1 1 d . . . . .
H3 H 0.6654 1.2587 0.1094 0.035 Uiso 1 1 calc R U . . .
C4 C 0.6708(4) 1.2597(4) 0.1889(3) 0.0278(16) Uani 1 1 d . . . . .
C5 C 0.5967(5) 1.2108(5) 0.1931(3) 0.0372(19) Uani 1 1 d . . . . .
C6 C 0.9486(6) 1.5279(6) 0.3035(4) 0.054(3) Uani 1 1 d . . . . .
C7 C 0.8762(4) 1.4737(4) 0.3067(3) 0.0325(18) Uani 1 1 d . . . . .
C8 C 0.8442(4) 1.4628(5) 0.3564(3) 0.039(2) Uani 1 1 d . . . . .
H8 H 0.8668 1.4890 0.3857 0.047 Uiso 1 1 calc R U . . .
C9 C 0.7799(4) 1.4147(4) 0.3647(3) 0.0277(16) Uani 1 1 d . . . . .
C10 C 0.7490(5) 1.4094(6) 0.4221(3) 0.047(2) Uani 1 1 d . . . . .
C11 C 0.8714(7) 1.1166(7) 0.5515(6) 0.083(4) Uani 1 1 d . . . . .
C12 C 0.8225(5) 1.0484(6) 0.5644(4) 0.049(2) Uani 1 1 d . . . . .
C13 C 0.8065(6) 1.0343(7) 0.6166(4) 0.064(3) Uani 1 1 d . . . . .
H13 H 0.8211 1.0702 0.6427 0.077 Uiso 1 1 calc R U . . .
C14 C 0.7691(6) 0.9680(7) 0.6317(3) 0.056(3) Uani 1 1 d . . . . .
C15 C 0.7532(10) 0.9543(11) 0.6903(5) 0.103(5) Uani 1 1 d . . . . .
C16 C 0.5178(6) 1.0409(7) 0.5307(5) 0.064(3) Uani 1 1 d . . . . .
C17 C 0.5671(5) 0.9791(5) 0.5030(3) 0.040(2) Uani 1 1 d . . . . .
C18 C 0.5323(5) 0.9415(5) 0.4587(4) 0.044(2) Uani 1 1 d . . . . .
H18 H 0.4809 0.9541 0.4462 0.053 Uiso 1 1 calc R U . . .
C19 C 0.5745(4) 0.8853(5) 0.4334(3) 0.0419(19) Uani 1 1 d . . . . .
C20 C 0.5337(5) 0.8427(9) 0.3860(4) 0.070(3) Uani 1 1 d . . . . .
C21 C 1.0053(5) 0.8219(8) 0.5634(5) 0.070(4) Uani 1 1 d . . . . .
C22 C 0.9288(5) 0.8134(5) 0.5298(3) 0.041(2) Uani 1 1 d . . . . .
C23 C 0.9258(5) 0.7601(5) 0.4885(3) 0.044(2) Uani 1 1 d . . . . .
H23 H 0.9705 0.7306 0.4821 0.053 Uiso 1 1 calc R U . . .
C24 C 0.8560(5) 0.7506(5) 0.4565(3) 0.040(2) Uani 1 1 d . . . . .
C25 C 0.8605(7) 0.6911(7) 0.4104(4) 0.059(3) Uani 1 1 d . . . . .
C26 C 0.8918(7) 0.5461(8) 0.7824(4) 0.063(3) Uani 1 1 d . . . . .
C27 C 0.8291(5) 0.4840(5) 0.7885(3) 0.041(2) Uani 1 1 d . . . . .
C28 C 0.8049(5) 0.4688(6) 0.8404(3) 0.049(2) Uani 1 1 d . . . . .
H28 H 0.8273 0.4971 0.8687 0.059 Uiso 1 1 calc R U . . .
C29 C 0.7487(5) 0.4130(5) 0.8516(3) 0.039(2) Uani 1 1 d . . . . .
C30 C 0.7363(7) 0.3952(7) 0.9107(4) 0.065(3) Uani 1 1 d . . . . .
C31 C 0.7203(6) 0.3121(7) 0.5710(4) 0.056(3) Uani 1 1 d . . . . .
C32 C 0.7010(5) 0.3039(5) 0.6306(3) 0.0348(18) Uani 1 1 d . . . . .
C33 C 0.6608(5) 0.2396(5) 0.6460(3) 0.040(2) Uani 1 1 d . . . . .
H33 H 0.6558 0.1994 0.6217 0.048 Uiso 1 1 calc R U . . .
C34 C 0.6268(5) 0.2312(6) 0.6962(4) 0.044(2) Uani 1 1 d . . . . .
C35 C 0.5814(8) 0.1564(9) 0.7058(5) 0.079(4) Uani 1 1 d . . . . .
C36 C 0.6266(7) 0.0294(7) 1.0879(5) 0.066(3) Uani 1 1 d . . . . .
C37 C 0.6276(5) -0.0275(5) 1.0413(3) 0.0346(18) Uani 1 1 d . . . . .
C38 C 0.5574(5) -0.0427(5) 1.0133(3) 0.0369(19) Uani 1 1 d . . . . .
H38 H 0.5110 -0.0175 1.0221 0.044 Uiso 1 1 calc R U . . .
C39 C 0.5547(4) -0.0948(5) 0.9721(3) 0.0309(17) Uani 1 1 d . . . . .
C40 C 0.4750(5) -0.1083(7) 0.9423(4) 0.053(2) Uani 1 1 d . . . . .
C41 C 0.9729(5) -0.2958(6) 0.9382(4) 0.050(2) Uani 1 1 d . . . . .
C42 C 0.9281(4) -0.2330(5) 0.9694(3) 0.0360(19) Uani 1 1 d . . . . .
C43 C 0.9712(4) -0.1848(5) 1.0019(3) 0.045(2) Uani 1 1 d . . . . .
H43 H 1.0260 -0.1919 1.0071 0.055 Uiso 1 1 calc R U . . .
C44 C 0.9342(4) -0.1250(6) 1.0273(3) 0.046(2) Uani 1 1 d . . . . .
C45 C 0.9863(5) -0.0730(6) 1.0637(4) 0.079(4) Uani 1 1 d D U . . .
C46 C 0.6297(7) -0.3964(7) 0.9705(6) 0.081(4) Uani 1 1 d . . . . .
C47 C 0.6652(5) -0.3235(6) 0.9475(4) 0.048(2) Uani 1 1 d . . . . .
C48 C 0.6626(6) -0.3146(7) 0.8924(4) 0.068(3) Uani 1 1 d . . . . .
H48 H 0.6410 -0.3535 0.8710 0.082 Uiso 1 1 calc R U . . .
C49 C 0.6910(5) -0.2497(7) 0.8679(4) 0.057(3) Uani 1 1 d . . . . .
C50 C 0.6840(9) -0.2417(11) 0.8064(5) 0.101(5) Uani 1 1 d . . . . .
C51 C 0.7179(4) -0.2592(5) 1.0942(3) 0.0352(18) Uani 1 1 d . . . . .
C52 C 0.6746(4) -0.3808(5) 1.1498(3) 0.0315(17) Uani 1 1 d . . . . .
C53 C 0.5089(6) -0.2387(6) 1.0752(5) 0.078(4) Uani 1 1 d . . . . .
H53A H 0.5243 -0.2645 1.0433 0.117 Uiso 1 1 calc R U . . .
H53B H 0.4729 -0.1979 1.0656 0.117 Uiso 1 1 calc R U . . .
H53C H 0.4829 -0.2741 1.0981 0.117 Uiso 1 1 calc R U . . .
C54 C 0.5816(5) -0.2071(5) 1.1043(3) 0.041(2) Uani 1 1 d . . . . .
H54 H 0.6038 -0.1673 1.0817 0.049 Uiso 1 1 calc R U . . .
C55 C 0.5642(8) -0.1724(7) 1.1573(4) 0.103(5) Uani 1 1 d . . . . .
H55A H 0.5475 -0.2115 1.1813 0.154 Uiso 1 1 calc R U . . .
H55B H 0.5224 -0.1353 1.1524 0.154 Uiso 1 1 calc R U . . .
H55C H 0.6115 -0.1482 1.1722 0.154 Uiso 1 1 calc R U . . .
C56 C 0.8647(6) -0.3870(7) 1.0530(5) 0.082(4) Uani 1 1 d . . . . .
H56A H 0.8671 -0.4326 1.0743 0.123 Uiso 1 1 calc R U . . .
H56B H 0.9134 -0.3815 1.0344 0.123 Uiso 1 1 calc R U . . .
H56C H 0.8204 -0.3902 1.0272 0.123 Uiso 1 1 calc R U . . .
C57 C 0.8534(5) -0.3169(6) 1.0901(4) 0.056(3) Uani 1 1 d . . . . .
H57 H 0.8621 -0.2707 1.0690 0.068 Uiso 1 1 calc R U . . .
C58 C 0.9076(5) -0.3145(8) 1.1380(4) 0.094(5) Uani 1 1 d . . . . .
H58A H 0.8982 -0.2687 1.1579 0.141 Uiso 1 1 calc R U . . .
H58B H 0.9620 -0.3152 1.1272 0.141 Uiso 1 1 calc R U . . .
H58C H 0.8982 -0.3580 1.1602 0.141 Uiso 1 1 calc R U . . .
C59 C 0.8996(5) -0.1160(5) 0.8254(3) 0.056(2) Uani 1 1 d . . . . .
H59A H 0.8446 -0.1313 0.8255 0.085 Uiso 1 1 calc R U . . .
H59B H 0.9332 -0.1603 0.8269 0.085 Uiso 1 1 calc R U . . .
H59C H 0.9086 -0.0881 0.7930 0.085 Uiso 1 1 calc R U . . .
C60 C 0.9195(4) -0.0649(4) 0.8745(3) 0.0357(18) Uani 1 1 d . . . . .
H60 H 0.9096 -0.0942 0.9070 0.043 Uiso 1 1 calc R U . . .
C61 C 1.0050(5) -0.0411(6) 0.8768(5) 0.071(3) Uani 1 1 d . . . . .
H61A H 1.0167 -0.0149 0.8442 0.106 Uiso 1 1 calc R U . . .
H61B H 1.0385 -0.0853 0.8807 0.106 Uiso 1 1 calc R U . . .
H61C H 1.0149 -0.0077 0.9068 0.106 Uiso 1 1 calc R U . . .
C62 C 0.7972(4) 0.0003(4) 0.8997(3) 0.0298(16) Uani 1 1 d . . . . .
C63 C 0.6793(6) 0.1450(6) 0.9548(4) 0.063(3) Uani 1 1 d . . . . .
H63A H 0.7269 0.1452 0.9777 0.095 Uiso 1 1 calc R U . . .
H63B H 0.6333 0.1482 0.9764 0.095 Uiso 1 1 calc R U . . .
H63C H 0.6800 0.1879 0.9309 0.095 Uiso 1 1 calc R U . . .
C64 C 0.6756(5) 0.0716(5) 0.9221(4) 0.047(2) Uani 1 1 d . . . . .
H64 H 0.6725 0.0292 0.9475 0.056 Uiso 1 1 calc R U . . .
C65 C 0.6043(5) 0.0662(6) 0.8841(4) 0.063(3) Uani 1 1 d . . . . .
H65A H 0.6025 0.1100 0.8609 0.095 Uiso 1 1 calc R U . . .
H65B H 0.5567 0.0644 0.9041 0.095 Uiso 1 1 calc R U . . .
H65C H 0.6080 0.0208 0.8628 0.095 Uiso 1 1 calc R U . . .
C66 C 0.8304(4) 0.1116(4) 0.8319(3) 0.0295(17) Uani 1 1 d . . . . .
C67 C 0.7912(4) 0.2301(4) 0.7845(3) 0.0282(16) Uani 1 1 d . . . . .
H67 H 0.7450 0.2293 0.8039 0.034 Uiso 1 1 calc R U . . .
C68 C 0.8461(4) 0.1736(5) 0.7934(3) 0.0289(16) Uani 1 1 d . . . . .
C69 C 0.9156(5) 0.1733(5) 0.7643(3) 0.037(2) Uani 1 1 d . . . . .
H69 H 0.9536 0.1350 0.7685 0.045 Uiso 1 1 calc R U . . .
C70 C 0.9250(5) 0.2335(5) 0.7284(3) 0.047(2) Uani 1 1 d . . . . .
H70 H 0.9707 0.2362 0.7086 0.056 Uiso 1 1 calc R U . . .
C71 C 0.8686(5) 0.2872(5) 0.7224(3) 0.041(2) Uani 1 1 d . . . . .
H71 H 0.8767 0.3268 0.6985 0.049 Uiso 1 1 calc R U . . .
C72 C 0.5704(4) 0.4557(5) 0.7593(3) 0.0322(17) Uani 1 1 d . . . . .
H72 H 0.5588 0.4159 0.7823 0.039 Uiso 1 1 calc R U . . .
C73 C 0.5202(4) 0.5165(5) 0.7559(3) 0.0368(19) Uani 1 1 d . . . . .
H73 H 0.4756 0.5176 0.7768 0.044 Uiso 1 1 calc R U . . .
C74 C 0.5344(4) 0.5761(4) 0.7222(3) 0.0298(17) Uani 1 1 d . . . . .
H74 H 0.5006 0.6181 0.7201 0.036 Uiso 1 1 calc R U . . .
C75 C 0.6007(4) 0.5714(4) 0.6914(3) 0.0254(16) Uani 1 1 d . . . . .
C76 C 0.6495(4) 0.5079(4) 0.6961(3) 0.0263(15) Uani 1 1 d . . . . .
H76 H 0.6935 0.5045 0.6747 0.032 Uiso 1 1 calc R U . . .
C77 C 0.6215(4) 0.6336(4) 0.6538(3) 0.0256(15) Uani 1 1 d . . . . .
C78 C 0.8540(4) 0.6640(6) 0.6115(4) 0.049(2) Uani 1 1 d . . . . .
H78A H 0.8550 0.7107 0.6315 0.074 Uiso 1 1 calc R U . . .
H78B H 0.9036 0.6580 0.5941 0.074 Uiso 1 1 calc R U . . .
H78C H 0.8467 0.6220 0.6355 0.074 Uiso 1 1 calc R U . . .
C79 C 0.7858(4) 0.6660(5) 0.5696(3) 0.039(2) Uani 1 1 d . . . . .
H79 H 0.7948 0.7092 0.5457 0.047 Uiso 1 1 calc R U . . .
C80 C 0.7797(5) 0.5955(5) 0.5359(3) 0.048(2) Uani 1 1 d . . . . .
H80A H 0.7713 0.5522 0.5585 0.072 Uiso 1 1 calc R U . . .
H80B H 0.8283 0.5888 0.5174 0.072 Uiso 1 1 calc R U . . .
H80C H 0.7356 0.6004 0.5101 0.072 Uiso 1 1 calc R U . . .
C81 C 0.4996(6) 0.8309(6) 0.6512(4) 0.080(4) Uani 1 1 d . . . . .
H81A H 0.4613 0.7927 0.6599 0.120 Uiso 1 1 calc R U . . .
H81B H 0.4730 0.8789 0.6460 0.120 Uiso 1 1 calc R U . . .
H81C H 0.5392 0.8352 0.6801 0.120 Uiso 1 1 calc R U . . .
C82 C 0.5387(4) 0.8091(4) 0.6013(3) 0.0355(19) Uani 1 1 d . . . . .
H82 H 0.5698 0.8529 0.5895 0.043 Uiso 1 1 calc R U . . .
C83 C 0.4808(5) 0.7878(6) 0.5563(4) 0.065(3) Uani 1 1 d . . . . .
H83A H 0.5096 0.7697 0.5263 0.098 Uiso 1 1 calc R U . . .
H83B H 0.4497 0.8316 0.5456 0.098 Uiso 1 1 calc R U . . .
H83C H 0.4459 0.7484 0.5681 0.098 Uiso 1 1 calc R U . . .
C84 C 0.6635(4) 0.7404(4) 0.5845(3) 0.0292(17) Uani 1 1 d . . . . .
C85 C 0.8230(4) 0.9936(4) 0.4073(3) 0.0256(16) Uani 1 1 d . . . . .
C86 C 1.0344(6) 0.9778(7) 0.4360(5) 0.091(4) Uani 1 1 d . . . . .
H86A H 1.0603 1.0088 0.4102 0.137 Uiso 1 1 calc R U . . .
H86B H 1.0701 0.9381 0.4484 0.137 Uiso 1 1 calc R U . . .
H86C H 1.0201 1.0088 0.4659 0.137 Uiso 1 1 calc R U . . .
C87 C 0.9604(5) 0.9431(5) 0.4102(3) 0.043(2) Uani 1 1 d . . . . .
H87 H 0.9370 0.9095 0.4367 0.051 Uiso 1 1 calc R U . . .
C88 C 0.9776(7) 0.8958(7) 0.3621(4) 0.087(4) Uani 1 1 d . . . . .
H88A H 0.9284 0.8765 0.3462 0.130 Uiso 1 1 calc R U . . .
H88B H 1.0116 0.8539 0.3729 0.130 Uiso 1 1 calc R U . . .
H88C H 1.0039 0.9265 0.3364 0.130 Uiso 1 1 calc R U . . .
C89 C 0.6601(6) 1.1220(7) 0.4222(6) 0.109(5) Uani 1 1 d . U . . .
H89A H 0.6997 1.1415 0.4477 0.163 Uiso 1 1 calc R U . . .
H89B H 0.6110 1.1136 0.4398 0.163 Uiso 1 1 calc R U . . .
H89C H 0.6513 1.1582 0.3937 0.163 Uiso 1 1 calc R U . . .
C90 C 0.6888(5) 1.0482(6) 0.3995(4) 0.046(2) Uani 1 1 d . U . . .
H90 H 0.6787 1.0077 0.4254 0.056 Uiso 1 1 calc R U . . .
C91 C 0.6482(6) 1.0257(9) 0.3453(5) 0.118(6) Uani 1 1 d . U . . .
H91A H 0.6028 1.0580 0.3378 0.178 Uiso 1 1 calc R U . . .
H91B H 0.6308 0.9736 0.3468 0.178 Uiso 1 1 calc R U . . .
H91C H 0.6854 1.0313 0.3173 0.178 Uiso 1 1 calc R U . . .
C92 C 0.8748(4) 1.1121(4) 0.3519(3) 0.0268(16) Uani 1 1 d . . . . .
C93 C 0.8458(4) 1.2303(4) 0.3025(3) 0.0267(16) Uani 1 1 d . . . . .
H93 H 0.7942 1.2268 0.3147 0.032 Uiso 1 1 calc R U . . .
C94 C 0.9004(4) 1.1766(4) 0.3181(3) 0.0263(16) Uani 1 1 d . . . . .
C95 C 0.9770(4) 1.1803(5) 0.2991(3) 0.0307(17) Uani 1 1 d . . . . .
H95 H 1.0153 1.1439 0.3088 0.037 Uiso 1 1 calc R U . . .
C96 C 0.9944(5) 1.2394(5) 0.2653(3) 0.041(2) Uani 1 1 d . . . . .
H96 H 1.0451 1.2432 0.2517 0.049 Uiso 1 1 calc R U . . .
C97 C 0.9374(4) 1.2927(5) 0.2515(3) 0.0325(17) Uani 1 1 d . . . . .
H97 H 0.9502 1.3326 0.2289 0.039 Uiso 1 1 calc R U . . .
C98 C 0.7074(4) 1.4968(4) 0.1957(3) 0.0300(17) Uani 1 1 d . . . . .
H98 H 0.7578 1.4998 0.1816 0.036 Uiso 1 1 calc R U . . .
C99 C 0.6529(4) 1.5536(5) 0.1828(3) 0.0309(17) Uani 1 1 d . . . . .
C100 C 0.5764(5) 1.5469(5) 0.2034(3) 0.037(2) Uani 1 1 d . . . . .
H100 H 0.5378 1.5841 0.1963 0.045 Uiso 1 1 calc R U . . .
C101 C 0.5598(5) 1.4842(5) 0.2343(3) 0.042(2) Uani 1 1 d . . . . .
H101 H 0.5092 1.4779 0.2475 0.050 Uiso 1 1 calc R U . . .
C102 C 0.6189(4) 1.4307(4) 0.2455(3) 0.0314(17) Uani 1 1 d . . . . .
H102 H 0.6075 1.3885 0.2664 0.038 Uiso 1 1 calc R U . . .
C103 C 0.8600(9) 1.1159(10) 0.1591(7) 0.139(6) Uani 1 1 d . U . . .
H10A H 0.9160 1.1046 0.1591 0.209 Uiso 1 1 calc R U . . .
H10B H 0.8528 1.1689 0.1670 0.209 Uiso 1 1 calc R U . . .
H10C H 0.8356 1.1045 0.1244 0.209 Uiso 1 1 calc R U . . .
C104 C 0.8246(11) 1.0721(12) 0.1979(8) 0.148(7) Uani 1 1 d . U . . .
H10D H 0.7680 1.0842 0.1963 0.178 Uiso 1 1 calc R U . . .
H10E H 0.8461 1.0891 0.2326 0.178 Uiso 1 1 calc R U . . .
C105 C 0.8316(9) 0.9906(10) 0.1965(6) 0.115(5) Uani 1 1 d . U . . .
H10F H 0.8109 0.9736 0.1615 0.138 Uiso 1 1 calc R U . . .
H10G H 0.8882 0.9784 0.1987 0.138 Uiso 1 1 calc R U . . .
C106 C 0.7943(11) 0.9462(12) 0.2357(7) 0.137(6) Uani 1 1 d . U . . .
H10H H 0.7391 0.9628 0.2361 0.164 Uiso 1 1 calc R U . . .
H10I H 0.8191 0.9599 0.2703 0.164 Uiso 1 1 calc R U . . .
C107 C 0.7933(12) 0.8603(12) 0.2330(7) 0.153(7) Uani 1 1 d . U . . .
H10J H 0.7733 0.8463 0.1972 0.183 Uiso 1 1 calc R U . . .
H10K H 0.8482 0.8430 0.2365 0.183 Uiso 1 1 calc R U . . .
C108 C 0.7488(11) 0.8180(12) 0.2703(7) 0.146(7) Uani 1 1 d . U . . .
H10L H 0.6949 0.8384 0.2689 0.175 Uiso 1 1 calc R U . . .
H10M H 0.7717 0.8290 0.3059 0.175 Uiso 1 1 calc R U . . .
C109 C 0.7420(11) 0.7331(12) 0.2654(7) 0.177(8) Uani 1 1 d . U . . .
H10N H 0.7179 0.7203 0.2309 0.265 Uiso 1 1 calc R U . . .
H10O H 0.7095 0.7139 0.2932 0.265 Uiso 1 1 calc R U . . .
H10P H 0.7943 0.7107 0.2690 0.265 Uiso 1 1 calc R U . . .
Cu1 Cu 0.71637(5) 0.36753(5) 0.73922(3) 0.02587(19) Uani 1 1 d . . . . .
Cu2 Cu 0.77808(5) 1.36290(5) 0.24775(3) 0.02529(19) Uani 1 1 d . . . . .
F1 F 0.7704(6) 1.4098(6) 0.0610(3) 0.136(4) Uani 1 1 d . . . . .
F2 F 0.8546(3) 1.3259(6) 0.0615(2) 0.112(3) Uani 1 1 d . . . . .
F3 F 0.7373(4) 1.3023(5) 0.0362(2) 0.110(3) Uani 1 1 d . . . . .
F4 F 0.5461(3) 1.2423(3) 0.2265(2) 0.0574(15) Uani 1 1 d . . . . .
F5 F 0.6150(3) 1.1425(3) 0.2126(3) 0.0656(17) Uani 1 1 d . . . . .
F6 F 0.5565(3) 1.1996(3) 0.1475(2) 0.0634(16) Uani 1 1 d . . . . .
F7 F 0.9800(4) 1.5465(5) 0.3516(3) 0.098(3) Uani 1 1 d . . . . .
F8 F 1.0051(3) 1.4980(4) 0.2772(2) 0.0708(18) Uani 1 1 d . . . . .
F9 F 0.9268(4) 1.5912(4) 0.2803(4) 0.107(3) Uani 1 1 d . . . . .
F10 F 0.7936(3) 1.4461(4) 0.45858(19) 0.0661(17) Uani 1 1 d . . . . .
F11 F 0.6766(3) 1.4350(5) 0.4235(2) 0.088(2) Uani 1 1 d . . . . .
F12 F 0.7470(4) 1.3371(5) 0.4377(2) 0.091(2) Uani 1 1 d . . . . .
F13 F 0.8819(5) 1.1654(5) 0.5902(4) 0.134(3) Uani 1 1 d . . . . .
F14 F 0.9419(4) 1.0994(5) 0.5341(4) 0.125(3) Uani 1 1 d . . . . .
F15 F 0.8372(4) 1.1558(4) 0.5104(4) 0.105(3) Uani 1 1 d . . . . .
F16 F 0.7795(6) 1.0094(7) 0.7229(3) 0.165(5) Uani 1 1 d . . . . .
F17 F 0.7920(7) 0.8915(8) 0.7088(3) 0.185(5) Uani 1 1 d . . . . .
F18 F 0.6776(6) 0.9410(6) 0.6986(3) 0.138(4) Uani 1 1 d . . . . .
F19 F 0.4935(4) 1.0131(4) 0.5774(3) 0.096(2) Uani 1 1 d . . . . .
F20 F 0.4530(4) 1.0602(5) 0.5031(3) 0.125(3) Uani 1 1 d . . . . .
F21 F 0.5582(4) 1.1015(4) 0.5416(3) 0.082(2) Uani 1 1 d . . . . .
F22 F 0.5153(5) 0.7732(5) 0.4003(3) 0.122(3) Uani 1 1 d . . . . .
F23 F 0.5811(4) 0.8373(7) 0.3470(3) 0.153(4) Uani 1 1 d . . . . .
F24 F 0.4685(3) 0.8771(4) 0.3679(2) 0.083(2) Uani 1 1 d . . . . .
F25 F 0.9930(3) 0.8282(4) 0.6147(2) 0.078(2) Uani 1 1 d . . . . .
F26 F 1.0535(4) 0.7635(6) 0.5606(4) 0.142(4) Uani 1 1 d . . . . .
F27 F 1.0439(4) 0.8835(6) 0.5502(3) 0.137(4) Uani 1 1 d . . . . .
F28 F 0.8969(5) 0.6286(4) 0.4287(3) 0.099(2) Uani 1 1 d . . . . .
F29 F 0.7905(5) 0.6686(5) 0.3948(3) 0.116(3) Uani 1 1 d . . . . .
F30 F 0.8973(6) 0.7173(5) 0.3714(3) 0.146(4) Uani 1 1 d . . . . .
F31 F 0.9202(6) 0.5749(6) 0.8255(3) 0.170(5) Uani 1 1 d . . . . .
F32 F 0.9529(4) 0.5216(5) 0.7557(3) 0.115(3) Uani 1 1 d . . . . .
F33 F 0.8611(4) 0.6016(4) 0.7514(3) 0.101(2) Uani 1 1 d . . . . .
F34 F 0.7716(5) 0.3307(5) 0.9238(2) 0.125(3) Uani 1 1 d . . . . .
F35 F 0.7675(4) 0.4468(5) 0.9446(2) 0.087(2) Uani 1 1 d . . . . .
F36 F 0.6606(4) 0.3895(4) 0.9206(2) 0.093(2) Uani 1 1 d . . . . .
F37 F 0.7967(3) 0.3240(4) 0.5653(2) 0.0706(18) Uani 1 1 d . . . . .
F38 F 0.7004(4) 0.2526(4) 0.5414(2) 0.088(2) Uani 1 1 d . . . . .
F39 F 0.6809(4) 0.3713(4) 0.5503(2) 0.090(2) Uani 1 1 d . . . . .
F40 F 0.6061(5) 0.1235(4) 0.7485(3) 0.099(2) Uani 1 1 d . . . . .
F41 F 0.5047(5) 0.1781(6) 0.7169(4) 0.161(5) Uani 1 1 d . . . . .
F42 F 0.5760(7) 0.1109(5) 0.6680(3) 0.174(6) Uani 1 1 d . . . . .
F43 F 0.5577(4) 0.0526(6) 1.0987(4) 0.182(6) Uani 1 1 d . . . . .
F44 F 0.6476(6) -0.0048(5) 1.1337(3) 0.129(3) Uani 1 1 d . . . . .
F45 F 0.6747(5) 0.0841(4) 1.0846(3) 0.107(3) Uani 1 1 d . . . . .
F46 F 0.4468(4) -0.1767(4) 0.9519(3) 0.094(3) Uani 1 1 d . . . . .
F47 F 0.4204(3) -0.0603(5) 0.9520(4) 0.130(4) Uani 1 1 d . . . . .
F48 F 0.4834(3) -0.1079(5) 0.8896(2) 0.084(2) Uani 1 1 d . . . . .
F49 F 0.9284(4) -0.3570(4) 0.9307(2) 0.0747(18) Uani 1 1 d . . . . .
F50 F 1.0385(3) -0.3170(4) 0.9652(3) 0.083(2) Uani 1 1 d . . . . .
F51 F 0.9918(4) -0.2690(4) 0.8913(3) 0.089(2) Uani 1 1 d . . . . .
F52 F 0.9886(11) -0.1040(9) 1.1124(4) 0.132(7) Uani 0.70(2) 1 d D U P A 1
F53 F 1.0598(5) -0.0681(10) 1.0475(6) 0.122(7) Uani 0.70(2) 1 d D U P A 1
F54 F 0.9582(7) -0.0038(6) 1.0679(8) 0.125(6) Uani 0.70(2) 1 d D U P A 1
F52' F 1.0480(18) -0.1122(17) 1.0845(15) 0.124(13) Uani 0.30(2) 1 d D U P A 2
F53' F 1.013(3) -0.0190(16) 1.0324(9) 0.139(15) Uani 0.30(2) 1 d D U P A 2
F54' F 0.9496(16) -0.042(2) 1.1030(12) 0.128(15) Uani 0.30(2) 1 d D U P A 2
F55 F 0.6137(4) -0.4490(4) 0.9344(3) 0.102(3) Uani 1 1 d . . . . .
F56 F 0.6785(6) -0.4242(5) 1.0089(4) 0.138(4) Uani 1 1 d . . . . .
F57 F 0.5617(5) -0.3803(5) 0.9940(4) 0.153(5) Uani 1 1 d . . . . .
F58 F 0.7572(5) -0.2437(7) 0.7875(3) 0.143(4) Uani 1 1 d . . . . .
F59 F 0.6463(6) -0.2985(7) 0.7836(3) 0.163(5) Uani 1 1 d . . . . .
F60 F 0.6528(8) -0.1756(8) 0.7916(3) 0.184(6) Uani 1 1 d . . . . .
N1 N 0.6427(4) -0.2677(4) 1.1119(2) 0.0342(15) Uani 1 1 d . . . . .
N2 N 0.6187(4) -0.3291(4) 1.1407(3) 0.0394(17) Uani 1 1 d . . . . .
N3 N 0.7492(4) -0.3804(4) 1.1348(3) 0.0392(17) Uani 1 1 d . . . . .
N4 N 0.7687(4) -0.3170(4) 1.1062(3) 0.0433(19) Uani 1 1 d . . . . .
N5 N 0.7494(4) 0.0622(4) 0.8933(3) 0.0380(17) Uani 1 1 d . . . . .
N6 N 0.7635(4) 0.1191(4) 0.8581(3) 0.0383(17) Uani 1 1 d . . . . .
N7 N 0.8645(3) 0.0005(3) 0.8720(2) 0.0278(14) Uani 1 1 d . . . . .
N8 N 0.8833(4) 0.0558(4) 0.8363(2) 0.0302(14) Uani 1 1 d . . . . .
N9 N 0.8008(3) 0.2865(3) 0.7493(2) 0.0255(13) Uani 1 1 d . . . . .
N10 N 0.6357(3) 0.4510(3) 0.7306(2) 0.0267(13) Uani 1 1 d . . . . .
N11 N 0.5695(4) 0.6892(3) 0.6453(2) 0.0292(14) Uani 1 1 d . . . . .
N12 N 0.5945(3) 0.7449(4) 0.6116(2) 0.0286(14) Uani 1 1 d . . . . .
N13 N 0.7099(3) 0.6792(4) 0.5958(2) 0.0299(14) Uani 1 1 d . . . . .
N14 N 0.6919(3) 0.6240(4) 0.6316(2) 0.0328(15) Uani 1 1 d . . . . .
N15 N 0.7747(3) 1.0515(4) 0.3921(2) 0.0318(15) Uani 1 1 d . . . . .
N16 N 0.7984(4) 1.1119(4) 0.3621(2) 0.0340(16) Uani 1 1 d . . . . .
N17 N 0.9298(4) 1.0611(4) 0.3667(2) 0.0312(14) Uani 1 1 d . . . . .
N18 N 0.9020(3) 1.0020(4) 0.3962(2) 0.0288(14) Uani 1 1 d . . . . .
N19 N 0.8642(3) 1.2887(3) 0.2699(2) 0.0253(13) Uani 1 1 d . . . . .
N20 N 0.6918(3) 1.4386(3) 0.2269(2) 0.0271(13) Uani 1 1 d . . . . .
O1 O 0.8109(3) 1.3520(3) 0.16196(17) 0.0337(12) Uani 1 1 d . . . . .
O2 O 0.7014(3) 1.2774(3) 0.23446(18) 0.0304(12) Uani 1 1 d . . . . .
O3 O 0.8555(3) 1.4481(3) 0.26143(19) 0.0329(12) Uani 1 1 d . . . . .
O4 O 0.7418(3) 1.3739(3) 0.33249(18) 0.0350(12) Uani 1 1 d . . . . .
O5 O 0.7451(3) 0.9143(4) 0.6028(2) 0.0481(16) Uani 1 1 d . . . . .
O6 O 0.8046(3) 1.0074(3) 0.5240(2) 0.0403(14) Uani 1 1 d . . . . .
O7 O 0.6351(3) 0.9707(3) 0.5239(2) 0.0355(13) Uani 1 1 d . . . . .
O8 O 0.6442(3) 0.8630(3) 0.44573(19) 0.0366(13) Uani 1 1 d . . . . .
O9 O 0.8731(3) 0.8578(3) 0.5429(2) 0.0379(14) Uani 1 1 d . . . . .
O10 O 0.7920(3) 0.7839(3) 0.4605(2) 0.0350(13) Uani 1 1 d . . . . .
O11 O 0.8080(3) 0.4546(3) 0.7456(2) 0.0348(12) Uani 1 1 d . . . . .
O12 O 0.7083(3) 0.3721(3) 0.8205(2) 0.0394(13) Uani 1 1 d . . . . .
O13 O 0.6288(3) 0.2771(4) 0.7339(2) 0.0441(15) Uani 1 1 d . . . . .
O14 O 0.7225(3) 0.3600(3) 0.65739(19) 0.0366(13) Uani 1 1 d . . . . .
O15 O 0.6098(3) -0.1350(3) 0.95747(19) 0.0351(13) Uani 1 1 d . . . . .
O16 O 0.6954(3) -0.0554(3) 1.0346(2) 0.0343(13) Uani 1 1 d . . . . .
O17 O 0.8625(3) -0.1094(3) 1.02597(19) 0.0365(12) Uani 1 1 d . . . . .
O18 O 0.8535(3) -0.2317(3) 0.9584(2) 0.0333(12) Uani 1 1 d . . . . .
O19 O 0.6901(3) -0.2778(3) 0.9815(2) 0.0402(14) Uani 1 1 d . . . . .
O20 O 0.7236(3) -0.1921(4) 0.8896(2) 0.0413(14) Uani 1 1 d . . . . .
O21 O 0.7383(3) -0.2011(3) 1.06934(19) 0.0373(13) Uani 1 1 d . . . . .
O22 O 0.7811(3) -0.0522(3) 0.9306(2) 0.0406(14) Uani 1 1 d . . . . .
O23 O 0.6801(3) 0.7889(3) 0.5503(2) 0.0333(12) Uani 1 1 d . . . . .
O24 O 0.7986(3) 0.9360(3) 0.43014(19) 0.0337(12) Uani 1 1 d . . . . .
Tb1 Tb 0.74533(2) -0.15587(2) 0.98127(2) 0.02302(8) Uani 1 1 d . . . . .
Tb2 Tb 0.74549(2) 0.88964(2) 0.51026(2) 0.02477(9) Uani 1 1 d . . . . .

loop_
_atom_site_aniso_label
_atom_site_aniso_U_11
_atom_site_aniso_U_22
_atom_site_aniso_U_33
_atom_site_aniso_U_23
_atom_site_aniso_U_13
_atom_site_aniso_U_12
C1 0.034(4) 0.088(9) 0.034(4) 0.009(5) 0.001(4) -0.005(6)
C2 0.025(3) 0.042(5) 0.025(3) 0.008(3) -0.005(3) 0.000(3)
C3 0.028(4) 0.040(5) 0.020(3) -0.005(3) -0.005(3) -0.003(4)
C4 0.028(4) 0.018(4) 0.036(4) 0.001(3) -0.001(3) 0.006(3)
C5 0.036(4) 0.034(5) 0.043(5) -0.010(4) 0.010(4) -0.004(4)
C6 0.049(6) 0.045(6) 0.070(7) -0.015(5) 0.019(5) -0.010(5)
C7 0.032(4) 0.022(4) 0.044(5) -0.003(3) 0.006(4) -0.002(3)
C8 0.038(4) 0.045(5) 0.036(4) -0.018(4) 0.006(4) -0.006(4)
C9 0.025(3) 0.035(5) 0.022(3) -0.002(3) -0.001(3) 0.004(3)
C10 0.039(5) 0.069(7) 0.033(4) -0.014(4) 0.008(4) -0.008(5)
C11 0.062(8) 0.040(8) 0.143(13) -0.001(8) -0.018(8) -0.008(6)
C12 0.032(5) 0.029(5) 0.084(7) -0.006(5) -0.014(5) -0.002(4)
C13 0.056(6) 0.073(9) 0.061(7) -0.030(6) -0.014(5) -0.007(6)
C14 0.054(6) 0.077(8) 0.035(5) -0.015(5) -0.011(4) 0.000(6)
C15 0.110(11) 0.145(16) 0.053(8) 0.004(9) -0.010(8) -0.031(12)
C16 0.047(6) 0.061(8) 0.084(8) 0.003(6) 0.014(6) 0.018(6)
C17 0.033(4) 0.037(5) 0.049(5) 0.010(4) 0.005(4) 0.004(4)
C18 0.025(4) 0.043(6) 0.065(6) 0.012(4) -0.004(4) 0.000(4)
C19 0.029(4) 0.040(5) 0.056(5) 0.007(4) -0.001(4) -0.010(4)
C20 0.036(5) 0.109(11) 0.063(6) -0.005(8) -0.012(5) 0.001(7)
C21 0.031(5) 0.097(11) 0.080(8) 0.009(7) -0.014(5) -0.001(6)
C22 0.029(4) 0.045(6) 0.048(5) 0.023(4) -0.006(4) 0.000(4)
C23 0.040(5) 0.038(6) 0.056(5) 0.006(4) 0.012(4) 0.017(4)
C24 0.045(5) 0.040(6) 0.036(4) 0.006(4) 0.003(4) 0.008(4)
C25 0.056(6) 0.057(8) 0.064(7) -0.014(5) 0.005(6) 0.023(6)
C26 0.066(7) 0.085(9) 0.040(6) -0.003(5) 0.010(5) -0.011(7)
C27 0.032(4) 0.040(5) 0.050(5) 0.012(4) -0.011(4) 0.000(4)
C28 0.057(6) 0.057(7) 0.033(5) -0.001(4) -0.001(4) -0.013(5)
C29 0.035(4) 0.045(6) 0.039(4) 0.011(4) 0.002(4) 0.019(4)
C30 0.083(7) 0.069(8) 0.045(5) 0.006(6) 0.023(5) 0.014(7)
C31 0.064(6) 0.069(8) 0.035(5) 0.001(5) 0.009(5) 0.008(6)
C32 0.037(4) 0.040(5) 0.028(4) 0.003(3) 0.001(3) 0.013(4)
C33 0.048(5) 0.038(5) 0.033(4) -0.002(3) -0.003(4) 0.005(4)
C34 0.043(5) 0.042(6) 0.047(5) 0.011(4) -0.002(4) 0.004(4)
C35 0.070(8) 0.102(12) 0.063(8) 0.029(8) -0.004(6) -0.025(8)
C36 0.066(7) 0.064(8) 0.066(7) -0.025(6) -0.007(6) 0.025(6)
C37 0.033(4) 0.026(5) 0.044(4) -0.003(3) 0.000(4) 0.007(4)
C38 0.033(4) 0.032(5) 0.046(5) -0.002(4) 0.001(4) 0.008(4)
C39 0.023(3) 0.025(5) 0.045(4) 0.003(3) 0.001(3) 0.007(3)
C40 0.029(4) 0.063(7) 0.068(6) -0.010(6) -0.004(4) 0.007(5)
C41 0.042(5) 0.046(6) 0.063(6) 0.007(5) 0.015(5) 0.020(5)
C42 0.029(4) 0.038(5) 0.042(4) 0.014(4) 0.014(4) 0.016(4)
C43 0.021(4) 0.057(6) 0.059(5) 0.003(4) 0.002(4) 0.006(4)
C44 0.030(4) 0.066(7) 0.043(4) -0.001(4) 0.001(3) -0.003(4)
C45 0.043(5) 0.094(9) 0.099(8) -0.021(7) -0.018(6) -0.006(6)
C46 0.062(7) 0.038(8) 0.144(12) -0.027(8) 0.015(8) -0.020(6)
C47 0.034(5) 0.036(6) 0.074(7) -0.013(5) 0.014(5) -0.006(4)
C48 0.052(6) 0.077(9) 0.075(8) -0.029(6) 0.003(6) -0.028(6)
C49 0.043(5) 0.083(9) 0.044(5) -0.018(5) 0.005(4) -0.018(6)
C50 0.093(10) 0.154(16) 0.056(8) -0.046(9) 0.019(7) -0.047(11)
C51 0.032(4) 0.039(5) 0.035(4) 0.013(3) -0.001(3) 0.004(4)
C52 0.031(4) 0.032(5) 0.032(4) 0.011(3) 0.003(3) 0.003(4)
C53 0.052(6) 0.045(7) 0.135(10) 0.017(7) -0.030(6) 0.012(5)
C54 0.045(5) 0.038(5) 0.039(4) 0.013(4) 0.012(4) 0.011(4)
C55 0.147(12) 0.081(10) 0.082(8) -0.005(7) 0.032(8) 0.063(9)
C56 0.063(7) 0.075(8) 0.113(10) 0.048(7) 0.061(7) 0.039(6)
C57 0.033(5) 0.067(7) 0.070(6) 0.047(5) 0.018(5) 0.011(5)
C58 0.037(5) 0.152(14) 0.092(9) 0.058(9) 0.001(6) 0.001(7)
C59 0.071(6) 0.038(5) 0.063(5) -0.009(5) 0.025(5) -0.005(5)
C60 0.039(4) 0.019(4) 0.050(5) 0.012(3) 0.011(4) 0.014(3)
C61 0.042(5) 0.046(7) 0.122(10) 0.012(6) -0.009(6) 0.015(5)
C62 0.027(4) 0.023(4) 0.039(4) 0.005(3) -0.001(3) -0.001(3)
C63 0.056(6) 0.066(8) 0.070(7) 0.003(6) 0.021(5) 0.021(6)
C64 0.040(5) 0.043(6) 0.058(6) 0.034(5) 0.017(4) 0.010(4)
C65 0.040(5) 0.064(8) 0.085(7) 0.013(6) -0.001(5) -0.002(5)
C66 0.026(4) 0.027(4) 0.036(4) 0.010(3) -0.002(3) 0.002(3)
C67 0.028(4) 0.030(4) 0.028(4) 0.011(3) 0.010(3) 0.000(3)
C68 0.032(4) 0.032(5) 0.024(4) 0.007(3) 0.004(3) -0.001(4)
C69 0.038(4) 0.033(5) 0.043(5) 0.019(4) 0.015(4) 0.020(4)
C70 0.046(5) 0.045(6) 0.051(5) 0.030(4) 0.026(4) 0.016(4)
C71 0.045(5) 0.038(5) 0.041(5) 0.014(4) 0.019(4) 0.000(4)
C72 0.031(4) 0.026(4) 0.040(4) 0.013(3) 0.013(3) 0.001(3)
C73 0.032(4) 0.035(5) 0.045(5) 0.014(4) 0.015(4) 0.008(4)
C74 0.028(4) 0.024(4) 0.037(4) 0.012(3) 0.006(3) 0.007(3)
C75 0.028(4) 0.019(4) 0.029(4) 0.008(3) -0.002(3) -0.004(3)
C76 0.026(4) 0.024(4) 0.028(4) 0.005(3) 0.001(3) -0.001(3)
C77 0.028(4) 0.026(4) 0.023(3) 0.006(3) 0.006(3) 0.000(3)
C78 0.024(4) 0.056(7) 0.067(6) 0.015(5) 0.000(4) 0.003(4)
C79 0.030(4) 0.037(5) 0.052(5) 0.018(4) 0.012(4) 0.005(4)
C80 0.039(5) 0.050(6) 0.056(5) 0.001(4) 0.014(4) 0.010(4)
C81 0.101(8) 0.067(8) 0.077(7) 0.028(6) 0.061(6) 0.053(7)
C82 0.038(4) 0.022(4) 0.048(5) 0.018(3) 0.017(4) 0.012(3)
C83 0.048(5) 0.054(7) 0.093(8) 0.027(6) 0.003(5) 0.016(5)
C84 0.024(4) 0.024(4) 0.040(4) 0.012(3) 0.001(3) 0.000(3)
C85 0.025(4) 0.026(4) 0.027(4) 0.006(3) 0.004(3) -0.004(3)
C86 0.058(7) 0.070(9) 0.141(11) 0.045(8) -0.040(7) 0.006(6)
C87 0.035(4) 0.037(5) 0.058(5) 0.019(4) 0.011(4) 0.000(4)
C88 0.106(9) 0.074(9) 0.082(7) 0.009(7) 0.027(7) 0.056(8)
C89 0.060(7) 0.054(8) 0.219(14) 0.026(9) 0.084(8) 0.016(6)
C90 0.027(4) 0.050(6) 0.063(5) 0.031(4) 0.012(4) 0.003(4)
C91 0.047(6) 0.225(16) 0.081(8) 0.066(9) -0.023(6) -0.045(8)
C92 0.030(4) 0.034(5) 0.017(3) 0.005(3) 0.002(3) -0.005(3)
C93 0.027(4) 0.028(4) 0.025(4) 0.004(3) 0.003(3) -0.008(3)
C94 0.031(4) 0.022(4) 0.025(4) 0.003(3) 0.003(3) -0.008(3)
C95 0.024(4) 0.037(5) 0.032(4) 0.008(3) 0.006(3) 0.000(3)
C96 0.035(4) 0.043(5) 0.046(5) 0.010(4) 0.015(4) -0.002(4)
C97 0.031(4) 0.040(5) 0.027(4) 0.014(3) 0.007(3) 0.000(4)
C98 0.032(4) 0.038(5) 0.021(3) 0.010(3) 0.006(3) -0.004(4)
C99 0.028(4) 0.031(5) 0.033(4) 0.010(3) 0.004(3) -0.002(4)
C100 0.029(4) 0.037(5) 0.046(5) 0.010(4) 0.012(4) 0.006(4)
C101 0.036(4) 0.047(6) 0.044(5) 0.014(4) 0.011(4) 0.005(4)
C102 0.040(4) 0.027(4) 0.027(4) 0.009(3) 0.004(3) -0.004(4)
C103 0.128(13) 0.134(15) 0.155(14) -0.002(12) 0.002(11) 0.017(12)
C104 0.147(11) 0.146(12) 0.150(11) -0.036(10) -0.002(9) -0.027(10)
C105 0.117(9) 0.103(10) 0.122(9) -0.005(8) -0.018(8) 0.008(9)
C106 0.135(10) 0.150(12) 0.126(10) -0.019(10) 0.012(9) -0.001(10)
C107 0.168(11) 0.156(13) 0.131(10) 0.012(10) -0.025(9) 0.016(10)
C108 0.138(11) 0.168(13) 0.130(10) -0.002(10) -0.009(9) -0.016(10)
C109 0.217(17) 0.171(17) 0.136(13) -0.050(13) -0.074(12) 0.017(15)
Cu1 0.0315(4) 0.0214(5) 0.0251(4) 0.0096(3) 0.0049(3) 0.0048(4)
Cu2 0.0292(4) 0.0236(5) 0.0230(4) 0.0054(3) 0.0019(3) -0.0039(4)
F1 0.225(10) 0.120(9) 0.063(5) 0.050(5) 0.029(5) 0.010(7)
F2 0.039(3) 0.244(10) 0.055(3) -0.008(5) 0.025(3) 0.008(5)
F3 0.081(4) 0.219(10) 0.030(3) -0.019(4) 0.010(3) -0.077(5)
F4 0.045(3) 0.056(4) 0.073(4) -0.022(3) 0.030(3) -0.012(3)
F5 0.059(4) 0.031(3) 0.109(5) 0.009(3) 0.024(3) -0.013(3)
F6 0.051(3) 0.081(5) 0.057(3) -0.013(3) -0.001(3) -0.035(3)
F7 0.071(4) 0.132(7) 0.094(5) -0.066(4) 0.029(4) -0.065(4)
F8 0.044(3) 0.091(5) 0.080(4) -0.037(3) 0.035(3) -0.020(3)
F9 0.069(4) 0.041(4) 0.215(9) 0.033(5) 0.043(5) -0.013(4)
F10 0.053(3) 0.110(5) 0.036(3) -0.025(3) 0.010(2) -0.024(3)
F11 0.044(3) 0.163(7) 0.059(4) -0.014(4) 0.022(3) 0.013(4)
F12 0.144(6) 0.089(6) 0.044(3) 0.009(4) 0.035(4) -0.009(5)
F13 0.166(8) 0.069(6) 0.166(8) -0.049(6) -0.003(6) -0.060(6)
F14 0.059(4) 0.080(6) 0.239(10) -0.008(6) 0.029(5) -0.035(4)
F15 0.106(6) 0.041(5) 0.167(8) 0.014(5) -0.013(5) -0.027(4)
F16 0.212(10) 0.222(12) 0.059(5) -0.068(6) 0.009(6) -0.080(9)
F17 0.255(12) 0.250(14) 0.047(4) 0.044(7) -0.029(5) 0.066(12)
F18 0.149(7) 0.220(11) 0.047(4) -0.018(5) 0.028(4) -0.041(8)
F19 0.090(5) 0.084(6) 0.120(6) 0.000(4) 0.067(5) 0.016(4)
F20 0.079(5) 0.142(8) 0.149(7) -0.037(6) -0.034(5) 0.082(5)
F21 0.083(4) 0.037(4) 0.130(6) -0.007(4) 0.033(4) 0.011(3)
F22 0.128(7) 0.064(5) 0.165(8) -0.014(5) -0.097(6) -0.014(5)
F23 0.081(4) 0.294(13) 0.081(5) -0.086(7) -0.015(4) -0.021(7)
F24 0.063(3) 0.081(5) 0.100(4) 0.011(4) -0.043(3) -0.008(4)
F25 0.059(3) 0.112(6) 0.061(4) 0.012(4) -0.027(3) 0.001(4)
F26 0.074(5) 0.178(10) 0.169(8) -0.047(7) -0.052(5) 0.080(6)
F27 0.087(5) 0.199(10) 0.120(6) 0.074(6) -0.050(4) -0.095(6)
F28 0.132(6) 0.052(4) 0.115(6) -0.012(4) 0.017(5) 0.035(4)
F29 0.105(6) 0.116(7) 0.126(7) -0.074(6) -0.010(5) 0.029(5)
F30 0.258(11) 0.105(7) 0.085(5) -0.029(5) 0.112(7) -0.047(7)
F31 0.220(10) 0.212(11) 0.077(5) -0.012(6) -0.008(6) -0.180(9)
F32 0.052(4) 0.141(8) 0.154(7) 0.010(6) 0.028(5) -0.016(4)
F33 0.095(5) 0.054(5) 0.154(7) 0.024(5) 0.018(5) -0.028(4)
F34 0.197(8) 0.125(8) 0.056(4) 0.057(5) 0.038(5) 0.066(7)
F35 0.082(4) 0.145(7) 0.034(3) -0.001(4) 0.009(3) -0.031(5)
F36 0.087(4) 0.111(6) 0.084(4) -0.028(4) 0.053(3) -0.037(5)
F37 0.069(4) 0.078(5) 0.068(4) -0.006(3) 0.036(3) -0.009(3)
F38 0.105(5) 0.114(6) 0.046(3) -0.028(4) 0.025(3) -0.032(5)
F39 0.113(5) 0.112(7) 0.046(3) 0.033(3) 0.019(3) 0.042(5)
F40 0.148(7) 0.069(5) 0.077(4) 0.041(4) -0.018(4) -0.029(5)
F41 0.087(6) 0.199(12) 0.195(10) 0.087(9) -0.005(6) -0.055(7)
F42 0.317(14) 0.138(9) 0.067(5) 0.003(5) -0.002(7) -0.168(10)
F43 0.072(5) 0.233(12) 0.240(11) -0.200(10) -0.031(6) 0.047(6)
F44 0.219(10) 0.117(7) 0.051(4) -0.029(4) 0.017(5) 0.006(7)
F45 0.168(8) 0.058(5) 0.096(5) -0.039(4) 0.040(5) -0.046(5)
F46 0.069(4) 0.102(6) 0.107(5) 0.025(4) -0.034(4) -0.050(4)
F47 0.037(3) 0.158(8) 0.191(8) -0.095(7) -0.038(4) 0.048(4)
F48 0.050(3) 0.143(7) 0.057(3) 0.018(4) -0.022(3) -0.020(4)
F49 0.077(4) 0.051(4) 0.097(5) -0.019(3) 0.023(4) 0.017(3)
F50 0.056(3) 0.081(5) 0.114(5) -0.001(4) 0.002(3) 0.049(4)
F51 0.110(5) 0.087(5) 0.074(4) 0.019(4) 0.057(4) 0.037(4)
F52 0.148(13) 0.163(14) 0.083(7) -0.045(9) -0.040(8) -0.014(11)
F53 0.029(5) 0.173(15) 0.164(13) -0.085(11) 0.016(6) -0.038(7)
F54 0.071(8) 0.105(10) 0.197(16) -0.079(10) -0.011(9) -0.029(7)
F52' 0.084(19) 0.16(2) 0.13(2) -0.024(19) -0.037(16) 0.005(18)
F53' 0.17(3) 0.084(19) 0.16(2) -0.052(16) 0.01(2) -0.065(19)
F54' 0.13(2) 0.14(3) 0.11(2) -0.104(18) 0.003(16) -0.018(19)
F55 0.082(5) 0.052(5) 0.174(7) -0.041(5) 0.035(5) -0.033(4)
F56 0.192(10) 0.059(6) 0.161(8) 0.039(5) -0.025(7) -0.058(6)
F57 0.147(7) 0.069(6) 0.252(11) -0.057(6) 0.132(8) -0.065(5)
F58 0.131(7) 0.244(13) 0.055(4) -0.038(6) 0.029(4) -0.074(8)
F59 0.183(9) 0.234(12) 0.070(5) -0.046(6) -0.006(5) -0.115(9)
F60 0.271(14) 0.206(14) 0.070(5) 0.022(7) -0.046(6) 0.027(12)
N1 0.036(4) 0.030(4) 0.037(4) 0.011(3) 0.002(3) 0.003(3)
N2 0.044(4) 0.035(4) 0.041(4) 0.015(3) 0.017(3) 0.002(3)
N3 0.032(3) 0.039(4) 0.047(4) 0.028(3) 0.007(3) 0.006(3)
N4 0.031(4) 0.052(5) 0.048(4) 0.037(3) 0.013(3) 0.009(3)
N5 0.029(3) 0.032(4) 0.054(4) 0.024(3) 0.014(3) 0.007(3)
N6 0.035(4) 0.032(4) 0.048(4) 0.023(3) 0.014(3) 0.006(3)
N7 0.032(3) 0.016(3) 0.036(3) 0.009(2) 0.008(3) 0.005(3)
N8 0.034(3) 0.025(4) 0.032(3) 0.008(3) 0.003(3) 0.007(3)
N9 0.031(3) 0.020(3) 0.025(3) 0.011(2) 0.004(3) -0.001(3)
N10 0.033(3) 0.023(3) 0.024(3) 0.005(2) 0.005(3) 0.002(3)
N11 0.033(3) 0.021(3) 0.034(3) 0.016(3) 0.014(3) 0.006(3)
N12 0.029(3) 0.024(4) 0.035(3) 0.014(3) 0.012(3) 0.005(3)
N13 0.021(3) 0.031(4) 0.039(3) 0.015(3) 0.008(3) 0.003(3)
N14 0.028(3) 0.027(4) 0.043(4) 0.018(3) 0.008(3) 0.004(3)
N15 0.024(3) 0.033(4) 0.039(4) 0.014(3) 0.005(3) -0.005(3)
N16 0.031(3) 0.037(4) 0.034(3) 0.022(3) 0.004(3) 0.000(3)
N17 0.039(4) 0.022(4) 0.032(3) 0.005(3) 0.007(3) -0.001(3)
N18 0.026(3) 0.029(4) 0.033(3) 0.009(3) 0.010(3) 0.002(3)
N19 0.029(3) 0.024(3) 0.023(3) 0.008(2) 0.001(2) -0.003(3)
N20 0.032(3) 0.027(4) 0.022(3) 0.001(2) 0.002(3) -0.003(3)
O1 0.035(3) 0.039(3) 0.028(2) 0.002(2) 0.000(2) -0.007(3)
O2 0.040(3) 0.026(3) 0.025(3) 0.003(2) 0.000(2) -0.006(2)
O3 0.038(3) 0.032(3) 0.029(3) 0.002(2) 0.004(2) -0.008(3)
O4 0.040(3) 0.032(3) 0.033(3) -0.001(2) 0.002(2) -0.011(3)
O5 0.050(3) 0.058(5) 0.036(3) 0.002(3) -0.003(3) 0.006(3)
O6 0.038(3) 0.030(4) 0.053(3) -0.001(3) 0.001(3) -0.008(3)
O7 0.034(3) 0.035(4) 0.038(3) 0.003(2) 0.006(2) 0.006(3)
O8 0.029(3) 0.036(4) 0.044(3) -0.001(2) -0.003(2) 0.000(2)
O9 0.028(3) 0.039(4) 0.047(3) 0.011(3) -0.003(2) 0.007(3)
O10 0.032(3) 0.030(3) 0.043(3) 0.008(2) 0.005(2) 0.008(3)
O11 0.037(3) 0.034(3) 0.033(3) 0.002(2) -0.004(2) 0.000(3)
O12 0.038(3) 0.029(3) 0.051(3) 0.009(2) -0.003(2) 0.004(3)
O13 0.047(3) 0.050(4) 0.035(3) 0.012(3) 0.006(3) 0.016(3)
O14 0.043(3) 0.031(3) 0.036(3) 0.007(2) -0.005(2) 0.003(3)
O15 0.022(2) 0.036(4) 0.047(3) -0.005(2) 0.000(2) 0.007(2)
O16 0.027(3) 0.027(3) 0.049(3) -0.004(2) 0.003(2) 0.003(3)
O17 0.025(2) 0.039(3) 0.046(3) -0.012(3) 0.000(2) -0.002(3)
O18 0.027(3) 0.027(3) 0.046(3) 0.002(2) 0.003(2) 0.007(2)
O19 0.039(3) 0.021(3) 0.061(4) 0.000(3) 0.003(3) -0.013(3)
O20 0.034(3) 0.051(4) 0.039(3) 0.001(3) 0.003(2) 0.005(3)
O21 0.048(3) 0.033(3) 0.031(3) 0.015(2) 0.004(2) -0.002(3)
O22 0.038(3) 0.031(3) 0.054(3) 0.028(3) 0.012(3) 0.004(3)
O23 0.035(3) 0.021(3) 0.045(3) 0.014(2) 0.008(2) 0.003(2)
O24 0.032(3) 0.034(3) 0.035(3) 0.015(2) 0.010(2) -0.005(2)
Tb1 0.01996(15) 0.01681(18) 0.03249(16) 0.00681(14) 0.00361(12) 0.00103(14)
Tb2 0.02368(16) 0.0210(2) 0.02977(16) 0.00830(15) 0.00260(13) -0.00054(15)

loop_
_atom_type_symbol
_atom_type_description
_atom_type_scat_dispersion_real
_atom_type_scat_dispersion_imag
_atom_type_scat_source
C C 0.0033 0.0016 'International Tables Vol C Tables 4.2.6.8 and 6.1.1.4'
H H 0.0000 0.0000 'International Tables Vol C Tables 4.2.6.8 and 6.1.1.4'
N N 0.0061 0.0033 'International Tables Vol C Tables 4.2.6.8 and 6.1.1.4'
O O 0.0106 0.0060 'International Tables Vol C Tables 4.2.6.8 and 6.1.1.4'
F F 0.0171 0.0103 'International Tables Vol C Tables 4.2.6.8 and 6.1.1.4'
Cu Cu 0.3201 1.2651 'International Tables Vol C Tables 4.2.6.8 and 6.1.1.4'
Tb Tb -0.1723 4.1537 'International Tables Vol C Tables 4.2.6.8 and 6.1.1.4'

loop_
_geom_angle_atom_site_label_1
_geom_angle_atom_site_label_2
_geom_angle_atom_site_label_3
_geom_angle
_geom_angle_site_symmetry_3
F3 C1 F2 111.3(9) .
F3 C1 F1 105.5(9) .
F2 C1 F1 103.9(10) .
F3 C1 C2 115.2(8) .
F2 C1 C2 112.3(7) .
F1 C1 C2 107.6(9) .
O1 C2 C3 130.4(6) .
O1 C2 C1 112.9(6) .
C3 C2 C1 116.8(6) .
C4 C3 C2 123.4(6) .
O2 C4 C3 129.7(7) .
O2 C4 C5 112.3(6) .
C3 C4 C5 118.0(7) .
F6 C5 F5 106.6(7) .
F6 C5 F4 106.6(7) .
F5 C5 F4 106.7(7) .
F6 C5 C4 114.7(7) .
F5 C5 C4 111.1(7) .
F4 C5 C4 110.6(6) .
F8 C6 F9 108.7(9) .
F8 C6 F7 106.9(8) .
F9 C6 F7 106.6(9) .
F8 C6 C7 111.7(8) .
F9 C6 C7 110.1(8) .
F7 C6 C7 112.7(8) .
O3 C7 C8 130.9(7) .
O3 C7 C6 111.3(7) .
C8 C7 C6 117.8(7) .
C7 C8 C9 123.4(7) .
O4 C9 C8 129.6(6) .
O4 C9 C10 112.5(6) .
C8 C9 C10 117.9(6) .
F11 C10 F10 108.4(7) .
F11 C10 F12 106.8(8) .
F10 C10 F12 106.6(8) .
F11 C10 C9 110.8(7) .
F10 C10 C9 113.9(7) .
F12 C10 C9 109.9(7) .
F13 C11 F14 107.7(11) .
F13 C11 F15 105.6(11) .
F14 C11 F15 103.2(13) .
F13 C11 C12 115.3(13) .
F14 C11 C12 113.3(11) .
F15 C11 C12 110.8(10) .
O6 C12 C13 127.4(9) .
O6 C12 C11 113.5(10) .
C13 C12 C11 118.9(10) .
C12 C13 C14 121.6(9) .
O5 C14 C13 128.3(9) .
O5 C14 C15 111.9(11) .
C13 C14 C15 119.8(10) .
F18 C15 F16 109.3(14) .
F18 C15 F17 104.8(14) .
F16 C15 F17 104.2(12) .
F18 C15 C14 113.0(11) .
F16 C15 C14 114.0(13) .
F17 C15 C14 110.8(14) .
F21 C16 F20 108.4(10) .
F21 C16 F19 107.2(10) .
F20 C16 F19 106.0(9) .
F21 C16 C17 113.0(8) .
F20 C16 C17 113.3(9) .
F19 C16 C17 108.6(9) .
O7 C17 C18 128.3(8) .
O7 C17 C16 113.4(8) .
C18 C17 C16 118.3(8) .
C19 C18 C17 119.8(7) .
O8 C19 C18 126.8(8) .
O8 C19 C20 114.5(8) .
C18 C19 C20 118.7(8) .
F23 C20 F24 107.9(9) .
F23 C20 F22 107.2(13) .
F24 C20 F22 108.7(9) .
F23 C20 C19 110.4(8) .
F24 C20 C19 112.2(11) .
F22 C20 C19 110.4(9) .
F27 C21 F25 106.0(11) .
F27 C21 F26 108.8(9) .
F25 C21 F26 104.0(10) .
F27 C21 C22 111.1(9) .
F25 C21 C22 112.5(8) .
F26 C21 C22 113.9(11) .
O9 C22 C23 126.9(7) .
O9 C22 C21 114.4(9) .
C23 C22 C21 118.6(9) .
C22 C23 C24 120.4(8) .
O10 C24 C23 127.5(8) .
O10 C24 C25 116.7(8) .
C23 C24 C25 115.8(8) .
F30 C25 F29 110.7(11) .
F30 C25 F28 109.5(9) .
F29 C25 F28 104.5(11) .
F30 C25 C24 111.3(10) .
F29 C25 C24 110.9(8) .
F28 C25 C24 109.7(9) .
F31 C26 F32 106.8(11) .
F31 C26 F33 108.8(12) .
F32 C26 F33 103.5(9) .
F31 C26 C27 116.0(9) .
F32 C26 C27 111.7(10) .
F33 C26 C27 109.2(9) .
O11 C27 C28 129.9(8) .
O11 C27 C26 112.9(8) .
C28 C27 C26 117.2(8) .
C29 C28 C27 123.0(8) .
O12 C29 C28 129.7(7) .
O12 C29 C30 113.1(8) .
C28 C29 C30 117.2(8) .
F36 C30 F34 108.5(11) .
F36 C30 F35 106.9(8) .
F34 C30 F35 105.7(10) .
F36 C30 C29 111.8(9) .
F34 C30 C29 109.7(8) .
F35 C30 C29 114.0(10) .
F37 C31 F38 106.8(8) .
F37 C31 F39 107.7(9) .
F38 C31 F39 107.1(8) .
F37 C31 C32 111.6(8) .
F38 C31 C32 114.1(9) .
F39 C31 C32 109.1(8) .
O14 C32 C33 129.7(7) .
O14 C32 C31 112.2(8) .
C33 C32 C31 118.0(8) .
C32 C33 C34 123.7(8) .
O13 C34 C33 127.5(9) .
O13 C34 C35 115.8(9) .
C33 C34 C35 116.6(9) .
F42 C35 F40 110.9(14) .
F42 C35 F41 107.2(12) .
F40 C35 F41 103.4(10) .
F42 C35 C34 116.9(10) .
F40 C35 C34 111.9(10) .
F41 C35 C34 105.5(12) .
F45 C36 F43 111.2(11) .
F45 C36 F44 104.8(10) .
F43 C36 F44 100.0(11) .
F45 C36 C37 114.8(10) .
F43 C36 C37 114.3(9) .
F44 C36 C37 110.2(10) .
O16 C37 C38 128.1(8) .
O16 C37 C36 113.4(8) .
C38 C37 C36 118.5(8) .
C37 C38 C39 120.8(7) .
O15 C39 C38 127.1(7) .
O15 C39 C40 114.9(7) .
C38 C39 C40 118.0(7) .
F47 C40 F46 107.6(8) .
F47 C40 F48 107.1(9) .
F46 C40 F48 103.9(9) .
F47 C40 C39 115.2(9) .
F46 C40 C39 111.6(8) .
F48 C40 C39 110.7(7) .
F51 C41 F49 108.9(9) .
F51 C41 F50 109.0(8) .
F49 C41 F50 107.3(8) .
F51 C41 C42 109.4(8) .
F49 C41 C42 111.5(7) .
F50 C41 C42 110.7(8) .
O18 C42 C43 127.7(7) .
O18 C42 C41 113.3(8) .
C43 C42 C41 118.9(7) .
C42 C43 C44 120.5(7) .
O17 C44 C43 127.7(8) .
O17 C44 C45 114.4(8) .
C43 C44 C45 117.8(7) .
F54' C45 F53' 109.1(12) .
F54 C45 F53 108.0(10) .
F54' C45 F52' 107.9(12) .
F53' C45 F52' 109.3(12) .
F54 C45 F52 107.6(10) .
F53 C45 F52 108.4(9) .
F54' C45 C44 114.8(14) .
F54 C45 C44 113.8(9) .
F53' C45 C44 106.0(14) .
F53 C45 C44 112.1(9) .
F52' C45 C44 109.6(15) .
F52 C45 C44 106.8(9) .
F55 C46 F56 109.7(12) .
F55 C46 F57 107.3(10) .
F56 C46 F57 105.8(13) .
F55 C46 C47 113.8(12) .
F56 C46 C47 109.9(9) .
F57 C46 C47 109.9(10) .
O19 C47 C48 127.4(10) .
O19 C47 C46 114.5(9) .
C48 C47 C46 118.0(10) .
C47 C48 C49 122.2(9) .
O20 C49 C48 128.4(9) .
O20 C49 C50 111.6(10) .
C48 C49 C50 120.0(10) .
F59 C50 F60 112.1(14) .
F59 C50 F58 105.3(13) .
F60 C50 F58 106.6(15) .
F59 C50 C49 112.3(13) .
F60 C50 C49 111.7(12) .
F58 C50 C49 108.5(12) .
O21 C51 N4 122.7(7) .
O21 C51 N1 121.8(7) .
N4 C51 N1 115.5(7) .
N2 C52 N3 128.4(7) .
N2 C52 C99 116.4(6) 1_536
N3 C52 C99 115.1(7) 1_536
N1 C54 C53 109.8(8) .
N1 C54 C55 109.8(7) .
C53 C54 C55 113.1(9) .
C58 C57 N4 110.1(8) .
C58 C57 C56 114.8(9) .
N4 C57 C56 107.5(8) .
N7 C60 C61 112.4(7) .
N7 C60 C59 107.9(7) .
C61 C60 C59 111.6(7) .
O22 C62 N7 122.0(7) .
O22 C62 N5 121.8(7) .
N7 C62 N5 116.2(6) .
N5 C64 C65 110.6(8) .
N5 C64 C63 109.9(7) .
C65 C64 C63 113.9(8) .
N8 C66 N6 127.5(7) .
N8 C66 C68 117.5(6) .
N6 C66 C68 115.0(7) .
N9 C67 C68 123.0(6) .
C67 C68 C69 119.3(7) .
C67 C68 C66 120.1(6) .
C69 C68 C66 120.6(7) .
C70 C69 C68 116.7(7) .
C71 C70 C69 120.3(7) .
C70 C71 N9 123.2(7) .
N10 C72 C73 122.3(7) .
C72 C73 C74 121.0(7) .
C73 C74 C75 117.5(7) .
C74 C75 C76 119.2(6) .
C74 C75 C77 121.4(7) .
C76 C75 C77 119.4(6) .
N10 C76 C75 122.3(6) .
N11 C77 N14 128.0(6) .
N11 C77 C75 118.2(6) .
N14 C77 C75 113.8(6) .
N13 C79 C80 109.9(7) .
N13 C79 C78 109.8(7) .
C80 C79 C78 113.5(7) .
N12 C82 C81 110.5(6) .
N12 C82 C83 108.9(7) .
C81 C82 C83 113.4(8) .
O23 C84 N13 122.9(6) .
O23 C84 N12 121.2(7) .
N13 C84 N12 115.9(6) .
O24 C85 N15 122.7(6) .
O24 C85 N18 121.4(7) .
N15 C85 N18 115.9(6) .
N18 C87 C88 110.8(7) .
N18 C87 C86 110.3(8) .
C88 C87 C86 112.6(8) .
N15 C90 C89 110.3(8) .
N15 C90 C91 107.5(7) .
C89 C90 C91 114.7(10) .
N16 C92 N17 127.9(7) .
N16 C92 C94 114.8(7) .
N17 C92 C94 117.3(6) .
N19 C93 C94 121.9(7) .
C93 C94 C95 119.4(7) .
C93 C94 C92 118.9(6) .
C95 C94 C92 121.6(7) .
C96 C95 C94 118.0(7) .
C97 C96 C95 120.3(7) .
N19 C97 C96 121.4(7) .
N20 C98 C99 123.5(7) .
C98 C99 C100 117.3(7) .
C98 C99 C52 121.2(6) 1_574
C100 C99 C52 121.5(7) 1_574
C101 C100 C99 118.7(8) .
C100 C101 C102 119.7(7) .
N20 C102 C101 121.1(7) .
C103 C104 C105 119.8(18) .
C106 C105 C104 119.5(17) .
C105 C106 C107 121.5(17) .
C108 C107 C106 119.7(19) .
C107 C108 C109 120.3(19) .
N10 Cu1 N9 177.7(3) .
N10 Cu1 O12 90.2(2) .
N9 Cu1 O12 88.9(2) .
N10 Cu1 O14 90.2(2) .
N9 Cu1 O14 90.7(2) .
O12 Cu1 O14 178.3(2) .
N10 Cu1 O13 94.5(2) .
N9 Cu1 O13 87.7(2) .
O12 Cu1 O13 90.9(2) .
O14 Cu1 O13 87.4(2) .
N10 Cu1 O11 88.0(2) .
N9 Cu1 O11 89.9(2) .
O12 Cu1 O11 88.7(2) .
O14 Cu1 O11 93.0(2) .
O13 Cu1 O11 177.5(2) .
O2 Cu2 O3 179.5(2) .
O2 Cu2 N19 90.4(2) .
O3 Cu2 N19 89.2(2) .
O2 Cu2 N20 90.2(2) .
O3 Cu2 N20 90.2(2) .
N19 Cu2 N20 178.9(2) .
O2 Cu2 O4 91.27(18) .
O3 Cu2 O4 88.59(19) .
N19 Cu2 O4 91.1(2) .
N20 Cu2 O4 87.9(2) .
O2 Cu2 O1 87.73(19) .
O3 Cu2 O1 92.42(19) .
N19 Cu2 O1 90.2(2) .
N20 Cu2 O1 90.8(2) .
O4 Cu2 O1 178.40(17) .
C51 N1 N2 123.6(7) .
C51 N1 C54 121.6(7) .
N2 N1 C54 114.6(6) .
C52 N2 N1 114.3(6) .
C52 N3 N4 113.8(6) .
C51 N4 N3 124.3(6) .
C51 N4 C57 122.6(7) .
N3 N4 C57 113.1(6) .
C62 N5 N6 123.2(6) .
C62 N5 C64 122.7(6) .
N6 N5 C64 114.0(6) .
C66 N6 N5 114.8(6) .
C62 N7 N8 123.9(6) .
C62 N7 C60 120.9(6) .
N8 N7 C60 114.9(5) .
C66 N8 N7 114.2(6) .
C67 N9 C71 117.5(6) .
C67 N9 Cu1 120.0(5) .
C71 N9 Cu1 122.5(5) .
C72 N10 C76 117.7(6) .
C72 N10 Cu1 123.6(5) .
C76 N10 Cu1 118.6(5) .
C77 N11 N12 114.1(5) .
C84 N12 N11 123.4(6) .
C84 N12 C82 120.1(6) .
N11 N12 C82 116.2(5) .
C84 N13 N14 124.2(6) .
C84 N13 C79 122.3(6) .
N14 N13 C79 113.5(6) .
C77 N14 N13 114.0(6) .
C85 N15 N16 123.7(6) .
C85 N15 C90 121.3(6) .
N16 N15 C90 114.3(6) .
C92 N16 N15 114.6(6) .
C92 N17 N18 114.4(6) .
N17 N18 C85 123.0(6) .
N17 N18 C87 115.2(6) .
C85 N18 C87 121.4(6) .
C97 N19 C93 119.1(6) .
C97 N19 Cu2 122.3(5) .
C93 N19 Cu2 118.6(5) .
C98 N20 C102 119.6(7) .
C98 N20 Cu2 120.3(5) .
C102 N20 Cu2 120.0(5) .
C2 O1 Cu2 118.4(4) .
C4 O2 Cu2 124.5(5) .
C7 O3 Cu2 125.1(5) .
C9 O4 Cu2 120.8(4) .
C14 O5 Tb2 134.0(7) .
C12 O6 Tb2 135.5(6) .
C17 O7 Tb2 136.1(6) .
C19 O8 Tb2 138.2(5) .
C22 O9 Tb2 137.2(5) .
C24 O10 Tb2 136.0(6) .
C27 O11 Cu1 122.5(5) .
C29 O12 Cu1 126.0(5) .
C34 O13 Cu1 121.4(6) .
C32 O14 Cu1 124.3(5) .
C39 O15 Tb1 138.1(5) .
C37 O16 Tb1 134.9(5) .
C44 O17 Tb1 136.6(6) .
C42 O18 Tb1 136.4(5) .
C47 O19 Tb1 136.2(6) .
C49 O20 Tb1 132.2(6) .
C51 O21 Tb1 140.3(5) .
C62 O22 Tb1 174.6(6) .
C84 O23 Tb2 159.4(5) .
C85 O24 Tb2 144.3(5) .
O22 Tb1 O19 146.9(2) .
O22 Tb1 O18 95.35(18) .
O19 Tb1 O18 77.87(19) .
O22 Tb1 O21 143.6(2) .
O19 Tb1 O21 69.5(2) .
O18 Tb1 O21 96.10(18) .
O22 Tb1 O15 90.61(18) .
O19 Tb1 O15 76.37(19) .
O18 Tb1 O15 141.03(18) .
O21 Tb1 O15 101.61(18) .
O22 Tb1 O17 75.8(2) .
O19 Tb1 O17 129.6(2) .
O18 Tb1 O17 70.97(18) .
O21 Tb1 O17 75.54(18) .
O15 Tb1 O17 147.16(18) .
O22 Tb1 O16 80.0(2) .
O19 Tb1 O16 121.96(19) .
O18 Tb1 O16 148.46(18) .
O21 Tb1 O16 72.29(19) .
O15 Tb1 O16 70.50(17) .
O17 Tb1 O16 77.68(17) .
O22 Tb1 O20 73.7(2) .
O19 Tb1 O20 73.3(2) .
O18 Tb1 O20 72.66(18) .
O21 Tb1 O20 142.7(2) .
O15 Tb1 O20 72.22(17) .
O17 Tb1 O20 129.30(17) .
O16 Tb1 O20 133.58(19) .
O6 Tb2 O9 77.4(2) .
O6 Tb2 O23 145.42(19) .
O9 Tb2 O23 96.32(18) .
O6 Tb2 O8 125.13(19) .
O9 Tb2 O8 145.45(19) .
O23 Tb2 O8 78.50(18) .
O6 Tb2 O5 73.1(2) .
O9 Tb2 O5 75.06(19) .
O23 Tb2 O5 72.4(2) .
O8 Tb2 O5 132.92(18) .
O6 Tb2 O24 69.05(19) .
O9 Tb2 O24 90.23(17) .
O23 Tb2 O24 145.50(19) .
O8 Tb2 O24 77.10(17) .
O5 Tb2 O24 141.6(2) .
O6 Tb2 O7 76.94(19) .
O9 Tb2 O7 143.79(19) .
O23 Tb2 O7 90.60(18) .
O8 Tb2 O7 70.76(18) .
O5 Tb2 O7 73.32(19) .
O24 Tb2 O7 103.82(18) .
O6 Tb2 O10 128.75(19) .
O9 Tb2 O10 71.20(19) .
O23 Tb2 O10 78.54(19) .
O8 Tb2 O10 74.30(18) .
O5 Tb2 O10 132.1(2) .
O24 Tb2 O10 71.63(19) .
O7 Tb2 O10 144.83(18) .

loop_
_geom_bond_atom_site_label_1
_geom_bond_atom_site_label_2
_geom_bond_distance
_geom_bond_site_symmetry_2
C1 F3 1.255(11) .
C1 F2 1.262(9) .
C1 F1 1.325(14) .
C1 C2 1.553(10) .
C2 O1 1.233(8) .
C2 C3 1.397(9) .
C3 C4 1.360(10) .
C4 O2 1.263(8) .
C4 C5 1.518(10) .
C5 F6 1.308(9) .
C5 F5 1.324(10) .
C5 F4 1.335(9) .
C6 F8 1.288(10) .
C6 F9 1.298(12) .
C6 F7 1.327(11) .
C6 C7 1.547(12) .
C7 O3 1.248(9) .
C7 C8 1.384(10) .
C8 C9 1.391(10) .
C9 O4 1.232(8) .
C9 C10 1.545(10) .
C10 F11 1.295(10) .
C10 F10 1.318(9) .
C10 F12 1.329(12) .
C11 F13 1.296(15) .
C11 F14 1.311(14) .
C11 F15 1.341(14) .
C11 C12 1.494(15) .
C12 O6 1.263(11) .
C12 C13 1.361(14) .
C13 C14 1.383(14) .
C14 O5 1.241(11) .
C14 C15 1.514(15) .
C15 F18 1.313(15) .
C15 F16 1.327(17) .
C15 F17 1.35(2) .
C16 F21 1.283(12) .
C16 F20 1.305(11) .
C16 F19 1.341(12) .
C16 C17 1.545(13) .
C17 O7 1.240(9) .
C17 C18 1.391(12) .
C18 C19 1.382(12) .
C19 O8 1.257(8) .
C19 C20 1.532(13) .
C20 F23 1.286(11) .
C20 F24 1.309(11) .
C20 F22 1.311(15) .
C21 F27 1.309(14) .
C21 F25 1.309(12) .
C21 F26 1.309(14) .
C21 C22 1.507(12) .
C22 O9 1.269(10) .
C22 C23 1.391(12) .
C23 C24 1.396(11) .
C24 O10 1.229(9) .
C24 C25 1.557(13) .
C25 F30 1.259(13) .
C25 F29 1.280(12) .
C25 F28 1.327(12) .
C26 F31 1.261(12) .
C26 F32 1.317(12) .
C26 F33 1.333(13) .
C26 C27 1.526(14) .
C27 O11 1.225(10) .
C27 C28 1.397(11) .
C28 C29 1.396(12) .
C29 O12 1.234(9) .
C29 C30 1.530(12) .
C30 F36 1.307(11) .
C30 F34 1.312(13) .
C30 F35 1.329(13) .
C31 F37 1.311(11) .
C31 F38 1.313(12) .
C31 F39 1.325(11) .
C31 C32 1.539(11) .
C32 O14 1.233(9) .
C32 C33 1.378(11) .
C33 C34 1.405(11) .
C34 O13 1.236(11) .
C34 C35 1.541(15) .
C35 F42 1.234(16) .
C35 F40 1.265(12) .
C35 F41 1.380(15) .
C36 F45 1.260(13) .
C36 F43 1.264(12) .
C36 F44 1.322(14) .
C36 C37 1.531(13) .
C37 O16 1.255(8) .
C37 C38 1.367(10) .
C38 C39 1.372(11) .
C39 O15 1.231(8) .
C39 C40 1.518(11) .
C40 F47 1.275(11) .
C40 F46 1.317(13) .
C40 F48 1.327(10) .
C41 F51 1.311(10) .
C41 F49 1.316(11) .
C41 F50 1.317(10) .
C41 C42 1.559(11) .
C42 O18 1.268(8) .
C42 C43 1.355(12) .
C43 C44 1.386(12) .
C44 O17 1.230(8) .
C44 C45 1.531(12) .
C45 F54' 1.298(11) .
C45 F54 1.308(10) .
C45 F53' 1.316(12) .
C45 F53 1.315(9) .
C45 F52' 1.329(11) .
C45 F52 1.330(10) .
C46 F55 1.310(13) .
C46 F56 1.323(15) .
C46 F57 1.334(13) .
C46 C47 1.532(15) .
C47 O19 1.227(10) .
C47 C48 1.380(14) .
C48 C49 1.388(15) .
C49 O20 1.259(11) .
C49 C50 1.539(15) .
C50 F59 1.297(15) .
C50 F60 1.32(2) .
C50 F58 1.332(15) .
C51 O21 1.249(9) .
C51 N4 1.348(10) .
C51 N1 1.362(9) .
C52 N2 1.317(10) .
C52 N3 1.320(9) .
C52 C99 1.469(10) 1_536
C53 C54 1.495(12) .
C54 N1 1.482(10) .
C54 C55 1.495(12) .
C56 C57 1.557(15) .
C57 C58 1.468(13) .
C57 N4 1.491(9) .
C59 C60 1.541(11) .
C60 N7 1.471(9) .
C60 C61 1.491(11) .
C62 O22 1.238(8) .
C62 N7 1.348(9) .
C62 N5 1.354(9) .
C63 C64 1.526(14) .
C64 N5 1.466(10) .
C64 C65 1.493(12) .
C66 N8 1.322(9) .
C66 N6 1.329(9) .
C66 C68 1.481(10) .
C67 N9 1.339(8) .
C67 C68 1.363(10) .
C68 C69 1.399(10) .
C69 C70 1.396(10) .
C70 C71 1.339(11) .
C71 N9 1.343(9) .
C72 N10 1.335(8) .
C72 C73 1.359(10) .
C73 C74 1.368(10) .
C74 C75 1.380(10) .
C75 C76 1.384(10) .
C75 C77 1.490(9) .
C76 N10 1.343(8) .
C77 N11 1.319(9) .
C77 N14 1.336(8) .
C78 C79 1.514(11) .
C79 N13 1.473(9) .
C79 C80 1.497(12) .
C81 C82 1.482(10) .
C82 N12 1.480(9) .
C82 C83 1.497(12) .
C84 O23 1.246(8) .
C84 N13 1.347(9) .
C84 N12 1.365(8) .
C85 O24 1.238(8) .
C85 N15 1.344(9) .
C85 N18 1.371(8) .
C86 C87 1.501(13) .
C87 N18 1.456(10) .
C87 C88 1.495(13) .
C89 C90 1.501(14) .
C90 N15 1.460(9) .
C90 C91 1.538(14) .
C92 N16 1.316(9) .
C92 N17 1.325(9) .
C92 C94 1.485(9) .
C93 N19 1.352(9) .
C93 C94 1.359(10) .
C94 C95 1.389(9) .
C95 C96 1.375(10) .
C96 C97 1.370(11) .
C97 N19 1.331(8) .
C98 N20 1.318(9) .
C98 C99 1.381(10) .
C99 C100 1.405(10) .
C99 C52 1.469(10) 1_574
C100 C101 1.379(11) .
C101 C102 1.384(11) .
C102 N20 1.332(9) .
C103 C104 1.388(19) .
C104 C105 1.44(2) .
C105 C106 1.42(2) .
C106 C107 1.51(2) .
C107 C108 1.43(2) .
C108 C109 1.50(2) .
Cu1 N10 1.999(6) .
Cu1 N9 2.014(6) .
Cu1 O12 2.038(5) .
Cu1 O14 2.049(5) .
Cu1 O13 2.161(6) .
Cu1 O11 2.167(5) .
Cu2 O2 1.994(5) .
Cu2 O3 1.999(5) .
Cu2 N19 2.003(6) .
Cu2 N20 2.014(6) .
Cu2 O4 2.231(4) .
Cu2 O1 2.238(4) .
N1 N2 1.365(8) .
N3 N4 1.369(8) .
N5 N6 1.357(8) .
N7 N8 1.363(8) .
N11 N12 1.368(7) .
N13 N14 1.360(8) .
N15 N16 1.367(8) .
N17 N18 1.367(8) .
O5 Tb2 2.347(6) .
O6 Tb2 2.311(6) .
O7 Tb2 2.369(5) .
O8 Tb2 2.333(5) .
O9 Tb2 2.322(5) .
O10 Tb2 2.383(6) .
O15 Tb1 2.350(4) .
O16 Tb1 2.382(5) .
O17 Tb1 2.359(5) .
O18 Tb1 2.340(5) .
O19 Tb1 2.331(6) .
O20 Tb1 2.383(5) .
O21 Tb1 2.341(5) .
O22 Tb1 2.308(5) .
O23 Tb2 2.328(5) .
O24 Tb2 2.364(4) .

loop_
_geom_torsion_atom_site_label_1
_geom_torsion_atom_site_label_2
_geom_torsion_atom_site_label_3
_geom_torsion_atom_site_label_4
_geom_torsion
_geom_torsion_site_symmetry_1
_geom_torsion_site_symmetry_4
F3 C1 C2 O1 176.2(9) . .
F2 C1 C2 O1 47.3(13) . .
F1 C1 C2 O1 -66.5(10) . .
F3 C1 C2 C3 -5.4(14) . .
F2 C1 C2 C3 -134.2(10) . .
F1 C1 C2 C3 112.0(10) . .
O1 C2 C3 C4 -1.1(14) . .
C1 C2 C3 C4 -179.2(8) . .
C2 C3 C4 O2 -0.5(13) . .
C2 C3 C4 C5 -179.3(7) . .
O2 C4 C5 F6 171.0(7) . .
C3 C4 C5 F6 -10.0(11) . .
O2 C4 C5 F5 -68.0(8) . .
C3 C4 C5 F5 111.0(8) . .
O2 C4 C5 F4 50.4(9) . .
C3 C4 C5 F4 -130.6(8) . .
F8 C6 C7 O3 -49.6(11) . .
F9 C6 C7 O3 71.3(10) . .
F7 C6 C7 O3 -169.9(8) . .
F8 C6 C7 C8 132.0(9) . .
F9 C6 C7 C8 -107.2(10) . .
F7 C6 C7 C8 11.6(12) . .
O3 C7 C8 C9 2.9(15) . .
C6 C7 C8 C9 -179.0(8) . .
C7 C8 C9 O4 1.2(14) . .
C7 C8 C9 C10 -178.5(8) . .
O4 C9 C10 F11 -64.1(10) . .
C8 C9 C10 F11 115.7(9) . .
O4 C9 C10 F10 173.3(7) . .
C8 C9 C10 F10 -6.9(12) . .
O4 C9 C10 F12 53.7(9) . .
C8 C9 C10 F12 -126.4(8) . .
F13 C11 C12 O6 171.1(10) . .
F14 C11 C12 O6 -64.2(14) . .
F15 C11 C12 O6 51.3(14) . .
F13 C11 C12 C13 -12.9(16) . .
F14 C11 C12 C13 111.8(13) . .
F15 C11 C12 C13 -132.7(12) . .
O6 C12 C13 C14 2.5(17) . .
C11 C12 C13 C14 -172.9(10) . .
C12 C13 C14 O5 -0.4(18) . .
C12 C13 C14 C15 179.4(11) . .
O5 C14 C15 F18 -55.9(18) . .
C13 C14 C15 F18 124.2(14) . .
O5 C14 C15 F16 178.5(13) . .
C13 C14 C15 F16 -1(2) . .
O5 C14 C15 F17 61.4(15) . .
C13 C14 C15 F17 -118.5(14) . .
F21 C16 C17 O7 43.7(12) . .
F20 C16 C17 O7 167.5(9) . .
F19 C16 C17 O7 -75.1(11) . .
F21 C16 C17 C18 -135.1(9) . .
F20 C16 C17 C18 -11.3(14) . .
F19 C16 C17 C18 106.2(10) . .
O7 C17 C18 C19 2.1(14) . .
C16 C17 C18 C19 -179.4(8) . .
C17 C18 C19 O8 -0.5(13) . .
C17 C18 C19 C20 177.7(9) . .
O8 C19 C20 F23 -47.1(14) . .
C18 C19 C20 F23 134.5(11) . .
O8 C19 C20 F24 -167.4(8) . .
C18 C19 C20 F24 14.2(14) . .
O8 C19 C20 F22 71.2(10) . .
C18 C19 C20 F22 -107.1(11) . .
F27 C21 C22 O9 -75.3(12) . .
F25 C21 C22 O9 43.4(13) . .
F26 C21 C22 O9 161.5(9) . .
F27 C21 C22 C23 104.1(12) . .
F25 C21 C22 C23 -137.2(10) . .
F26 C21 C22 C23 -19.2(14) . .
O9 C22 C23 C24 -0.6(14) . .
C21 C22 C23 C24 -179.9(9) . .
C22 C23 C24 O10 -1.6(14) . .
C22 C23 C24 C25 178.2(9) . .
O10 C24 C25 F30 102.8(11) . .
C23 C24 C25 F30 -77.0(12) . .
O10 C24 C25 F29 -20.8(14) . .
C23 C24 C25 F29 159.3(10) . .
O10 C24 C25 F28 -135.8(9) . .
C23 C24 C25 F28 44.3(13) . .
F31 C26 C27 O11 -175.2(11) . .
F32 C26 C27 O11 -52.5(12) . .
F33 C26 C27 O11 61.4(11) . .
F31 C26 C27 C28 4.5(16) . .
F32 C26 C27 C28 127.2(10) . .
F33 C26 C27 C28 -118.9(10) . .
O11 C27 C28 C29 0.2(16) . .
C26 C27 C28 C29 -179.4(9) . .
C27 C28 C29 O12 -4.6(15) . .
C27 C28 C29 C30 171.9(9) . .
O12 C29 C30 F36 -47.1(12) . .
C28 C29 C30 F36 135.8(10) . .
O12 C29 C30 F34 73.2(11) . .
C28 C29 C30 F34 -103.8(12) . .
O12 C29 C30 F35 -168.5(8) . .
C28 C29 C30 F35 14.5(13) . .
F37 C31 C32 O14 56.9(11) . .
F38 C31 C32 O14 178.2(8) . .
F39 C31 C32 O14 -62.0(10) . .
F37 C31 C32 C33 -125.8(9) . .
F38 C31 C32 C33 -4.5(12) . .
F39 C31 C32 C33 115.3(9) . .
O14 C32 C33 C34 8.8(14) . .
C31 C32 C33 C34 -168.0(8) . .
C32 C33 C34 O13 -1.8(14) . .
C32 C33 C34 C35 177.9(9) . .
O13 C34 C35 F42 177.4(12) . .
C33 C34 C35 F42 -2.3(17) . .
O13 C34 C35 F40 -53.3(15) . .
C33 C34 C35 F40 127.1(11) . .
O13 C34 C35 F41 58.4(12) . .
C33 C34 C35 F41 -121.3(10) . .
F45 C36 C37 O16 56.2(13) . .
F43 C36 C37 O16 -173.6(11) . .
F44 C36 C37 O16 -61.9(13) . .
F45 C36 C37 C38 -124.7(10) . .
F43 C36 C37 C38 5.6(17) . .
F44 C36 C37 C38 117.3(11) . .
O16 C37 C38 C39 0.8(14) . .
C36 C37 C38 C39 -178.2(9) . .
C37 C38 C39 O15 3.7(14) . .
C37 C38 C39 C40 -179.4(8) . .
O15 C39 C40 F47 -171.0(9) . .
C38 C39 C40 F47 11.7(14) . .
O15 C39 C40 F46 65.9(10) . .
C38 C39 C40 F46 -111.4(10) . .
O15 C39 C40 F48 -49.3(12) . .
C38 C39 C40 F48 133.4(9) . .
F51 C41 C42 O18 86.3(9) . .
F49 C41 C42 O18 -34.1(10) . .
F50 C41 C42 O18 -153.5(7) . .
F51 C41 C42 C43 -90.2(10) . .
F49 C41 C42 C43 149.3(8) . .
F50 C41 C42 C43 29.9(11) . .
O18 C42 C43 C44 -0.5(14) . .
C41 C42 C43 C44 175.4(8) . .
C42 C43 C44 O17 2.5(14) . .
C42 C43 C44 C45 179.6(8) . .
O17 C44 C45 F54' 27(2) . .
C43 C44 C45 F54' -151(2) . .
O17 C44 C45 F54 -29.5(14) . .
C43 C44 C45 F54 153.0(12) . .
O17 C44 C45 F53' -94(2) . .
C43 C44 C45 F53' 89(2) . .
O17 C44 C45 F53 -152.4(12) . .
C43 C44 C45 F53 30.1(15) . .
O17 C44 C45 F52' 148(2) . .
C43 C44 C45 F52' -29(2) . .
O17 C44 C45 F52 89.0(13) . .
C43 C44 C45 F52 -88.4(13) . .
F55 C46 C47 O19 -171.0(9) . .
F56 C46 C47 O19 -47.4(14) . .
F57 C46 C47 O19 68.6(14) . .
F55 C46 C47 C48 12.0(15) . .
F56 C46 C47 C48 135.5(12) . .
F57 C46 C47 C48 -108.4(13) . .
O19 C47 C48 C49 1.4(18) . .
C46 C47 C48 C49 178.0(10) . .
C47 C48 C49 O20 1.7(18) . .
C47 C48 C49 C50 -178.0(11) . .
O20 C49 C50 F59 -176.2(12) . .
C48 C49 C50 F59 4(2) . .
O20 C49 C50 F60 -49.3(15) . .
C48 C49 C50 F60 130.4(14) . .
O20 C49 C50 F58 67.8(16) . .
C48 C49 C50 F58 -112.4(13) . .
N9 C67 C68 C69 -0.7(12) . .
N9 C67 C68 C66 -178.1(7) . .
N8 C66 C68 C67 175.7(7) . .
N6 C66 C68 C67 -4.2(11) . .
N8 C66 C68 C69 -1.6(11) . .
N6 C66 C68 C69 178.5(7) . .
C67 C68 C69 C70 1.8(13) . .
C66 C68 C69 C70 179.2(8) . .
C68 C69 C70 C71 -1.2(14) . .
C69 C70 C71 N9 -0.6(15) . .
N10 C72 C73 C74 0.5(13) . .
C72 C73 C74 C75 0.9(13) . .
C73 C74 C75 C76 -0.4(11) . .
C73 C74 C75 C77 -179.6(7) . .
C74 C75 C76 N10 -1.5(11) . .
C77 C75 C76 N10 177.7(6) . .
C74 C75 C77 N11 -8.6(11) . .
C76 C75 C77 N11 172.2(7) . .
C74 C75 C77 N14 173.1(7) . .
C76 C75 C77 N14 -6.1(10) . .
N19 C93 C94 C95 -1.6(11) . .
N19 C93 C94 C92 -177.2(6) . .
N16 C92 C94 C93 2.6(10) . .
N17 C92 C94 C93 -179.5(7) . .
N16 C92 C94 C95 -172.9(7) . .
N17 C92 C94 C95 5.0(11) . .
C93 C94 C95 C96 0.7(12) . .
C92 C94 C95 C96 176.1(7) . .
C94 C95 C96 C97 0.4(12) . .
C95 C96 C97 N19 -0.5(13) . .
N20 C98 C99 C100 -1.7(12) . .
N20 C98 C99 C52 177.1(7) . 1_574
C98 C99 C100 C101 -0.9(12) . .
C52 C99 C100 C101 -179.7(8) 1_574 .
C99 C100 C101 C102 1.7(13) . .
C100 C101 C102 N20 -0.1(13) . .
C103 C104 C105 C106 -179.1(17) . .
C104 C105 C106 C107 174.1(17) . .
C105 C106 C107 C108 -174.2(15) . .
C106 C107 C108 C109 175.3(16) . .
O21 C51 N1 N2 -177.9(7) . .
N4 C51 N1 N2 1.1(12) . .
O21 C51 N1 C54 -2.2(12) . .
N4 C51 N1 C54 176.8(7) . .
C53 C54 N1 C51 124.3(9) . .
C55 C54 N1 C51 -110.7(10) . .
C53 C54 N1 N2 -59.6(9) . .
C55 C54 N1 N2 65.3(10) . .
N3 C52 N2 N1 0.0(13) . .
C99 C52 N2 N1 177.2(7) 1_536 .
C51 N1 N2 C52 -0.6(12) . .
C54 N1 N2 C52 -176.6(7) . .
N2 C52 N3 N4 0.2(13) . .
C99 C52 N3 N4 -177.1(7) 1_536 .
O21 C51 N4 N3 178.0(8) . .
N1 C51 N4 N3 -0.9(13) . .
O21 C51 N4 C57 -0.8(14) . .
N1 C51 N4 C57 -179.7(8) . .
C52 N3 N4 C51 0.3(12) . .
C52 N3 N4 C57 179.2(8) . .
C58 C57 N4 C51 115.0(10) . .
C56 C57 N4 C51 -119.2(9) . .
C58 C57 N4 N3 -63.9(12) . .
C56 C57 N4 N3 61.8(9) . .
O22 C62 N5 N6 -177.0(8) . .
N7 C62 N5 N6 5.1(12) . .
O22 C62 N5 C64 -0.1(13) . .
N7 C62 N5 C64 -177.9(8) . .
C65 C64 N5 C62 -111.4(9) . .
C63 C64 N5 C62 122.1(9) . .
C65 C64 N5 N6 65.8(10) . .
C63 C64 N5 N6 -60.7(10) . .
N8 C66 N6 N5 0.1(12) . .
C68 C66 N6 N5 -179.9(7) . .
C62 N5 N6 C66 -3.1(12) . .
C64 N5 N6 C66 179.7(7) . .
O22 C62 N7 N8 177.7(7) . .
N5 C62 N7 N8 -4.5(11) . .
O22 C62 N7 C60 4.3(11) . .
N5 C62 N7 C60 -177.8(7) . .
C61 C60 N7 C62 -140.2(8) . .
C59 C60 N7 C62 96.4(8) . .
C61 C60 N7 N8 45.9(10) . .
C59 C60 N7 N8 -77.6(8) . .
N6 C66 N8 N7 0.5(12) . .
C68 C66 N8 N7 -179.5(6) . .
C62 N7 N8 C66 1.8(10) . .
C60 N7 N8 C66 175.5(6) . .
C68 C67 N9 C71 -1.1(11) . .
C68 C67 N9 Cu1 -179.8(6) . .
C70 C71 N9 C67 1.8(13) . .
C70 C71 N9 Cu1 -179.6(7) . .
C73 C72 N10 C76 -2.3(11) . .
C73 C72 N10 Cu1 174.1(6) . .
C75 C76 N10 C72 2.8(11) . .
C75 C76 N10 Cu1 -173.8(5) . .
N14 C77 N11 N12 -3.9(12) . .
C75 C77 N11 N12 178.1(6) . .
O23 C84 N12 N11 172.9(7) . .
N13 C84 N12 N11 -4.6(11) . .
O23 C84 N12 C82 -1.3(11) . .
N13 C84 N12 C82 -178.8(7) . .
C77 N11 N12 C84 6.4(10) . .
C77 N11 N12 C82 -179.2(6) . .
C81 C82 N12 C84 -145.6(8) . .
C83 C82 N12 C84 89.2(8) . .
C81 C82 N12 N11 39.8(10) . .
C83 C82 N12 N11 -85.4(8) . .
O23 C84 N13 N14 -177.5(7) . .
N12 C84 N13 N14 -0.1(11) . .
O23 C84 N13 C79 2.0(12) . .
N12 C84 N13 C79 179.5(7) . .
C80 C79 N13 C84 -115.0(8) . .
C78 C79 N13 C84 119.6(8) . .
C80 C79 N13 N14 64.7(9) . .
C78 C79 N13 N14 -60.8(9) . .
N11 C77 N14 N13 -0.2(12) . .
C75 C77 N14 N13 177.8(6) . .
C84 N13 N14 C77 2.4(11) . .
C79 N13 N14 C77 -177.2(7) . .
O24 C85 N15 N16 -173.1(7) . .
N18 C85 N15 N16 7.3(11) . .
O24 C85 N15 C90 -3.0(12) . .
N18 C85 N15 C90 177.4(7) . .
C89 C90 N15 C85 134.9(9) . .
C91 C90 N15 C85 -99.5(10) . .
C89 C90 N15 N16 -54.2(10) . .
C91 C90 N15 N16 71.5(10) . .
N17 C92 N16 N15 0.8(12) . .
C94 C92 N16 N15 178.4(6) . .
C85 N15 N16 C92 -4.5(11) . .
C90 N15 N16 C92 -175.2(7) . .
N16 C92 N17 N18 -0.3(11) . .
C94 C92 N17 N18 -177.9(6) . .
C92 N17 N18 C85 3.4(10) . .
C92 N17 N18 C87 176.6(7) . .
O24 C85 N18 N17 173.6(7) . .
N15 C85 N18 N17 -6.7(10) . .
O24 C85 N18 C87 0.9(11) . .
N15 C85 N18 C87 -179.5(7) . .
C88 C87 N18 N17 -73.3(9) . .
C86 C87 N18 N17 52.0(10) . .
C88 C87 N18 C85 100.0(9) . .
C86 C87 N18 C85 -134.7(8) . .
C96 C97 N19 C93 -0.4(11) . .
C96 C97 N19 Cu2 -177.1(6) . .
C94 C93 N19 C97 1.5(11) . .
C94 C93 N19 Cu2 178.3(5) . .
C99 C98 N20 C102 3.4(11) . .
C99 C98 N20 Cu2 -175.4(6) . .
C101 C102 N20 C98 -2.4(11) . .
C101 C102 N20 Cu2 176.3(6) . .
C3 C2 O1 Cu2 -13.7(11) . .
C1 C2 O1 Cu2 164.5(6) . .
C3 C4 O2 Cu2 19.6(11) . .
C5 C4 O2 Cu2 -161.6(5) . .
C8 C7 O3 Cu2 -13.1(12) . .
C6 C7 O3 Cu2 168.7(5) . .
C8 C9 O4 Cu2 4.8(11) . .
C10 C9 O4 Cu2 -175.5(5) . .
C13 C14 O5 Tb2 -0.3(16) . .
C15 C14 O5 Tb2 179.8(8) . .
C13 C12 O6 Tb2 -3.8(15) . .
C11 C12 O6 Tb2 171.8(7) . .
C18 C17 O7 Tb2 -3.7(14) . .
C16 C17 O7 Tb2 177.6(6) . .
C18 C19 O8 Tb2 0.6(13) . .
C20 C19 O8 Tb2 -177.6(7) . .
C23 C22 O9 Tb2 -5.8(14) . .
C21 C22 O9 Tb2 173.5(6) . .
C23 C24 O10 Tb2 9.9(14) . .
C25 C24 O10 Tb2 -169.9(6) . .
C28 C27 O11 Cu1 2.9(13) . .
C26 C27 O11 Cu1 -177.5(6) . .
C28 C29 O12 Cu1 4.5(12) . .
C30 C29 O12 Cu1 -172.1(6) . .
C33 C34 O13 Cu1 -19.1(12) . .
C35 C34 O13 Cu1 161.3(7) . .
C33 C32 O14 Cu1 8.6(12) . .
C31 C32 O14 Cu1 -174.5(5) . .
C38 C39 O15 Tb1 -0.4(13) . .
C40 C39 O15 Tb1 -177.4(6) . .
C38 C37 O16 Tb1 -8.6(14) . .
C36 C37 O16 Tb1 170.5(7) . .
C43 C44 O17 Tb1 -4.4(14) . .
C45 C44 O17 Tb1 178.4(6) . .
C43 C42 O18 Tb1 0.4(13) . .
C41 C42 O18 Tb1 -175.8(5) . .
C48 C47 O19 Tb1 0.1(16) . .
C46 C47 O19 Tb1 -176.6(7) . .
C48 C49 O20 Tb1 -6.0(16) . .
C50 C49 O20 Tb1 173.7(8) . .
N4 C51 O21 Tb1 88.9(10) . .
N1 C51 O21 Tb1 -92.2(10) . .
N13 C84 O23 Tb2 -71.9(18) . .
N12 C84 O23 Tb2 110.8(13) . .
N15 C85 O24 Tb2 -67.8(11) . .
N18 C85 O24 Tb2 111.8(8) . .
